data_7157364
loop_
_publ_author_name
'Yao, Huan'
'Wang, Xiaoping'
'Xie, Mo'
'Wang, Yu-Mei'
'Quan, Mao'
'Yang, Liu-Pan'
'Jiang, Wei'

_publ_section_title
;
 Mono-functionalized derivatives and revised configurational assignment of
 amide naphthotubes.
;
_journal_issue 10
_journal_name_full 'Organic &amp; biomolecular chemistry'
_journal_page_first 1900
_journal_page_last 1909
_journal_paper_doi 10.1039/d0ob00290a
_journal_volume 18
_journal_year 2020
_chemical_formula_moiety '0.5(C H2 Cl2), C65 H54 N2 O16'
_chemical_formula_sum 'C65.5 H55 Cl N2 O16'
_chemical_formula_weight 1161.56
_space_group_crystal_system monoclinic
_space_group_IT_number 4
_space_group_name_Hall 'P 2yb'
_space_group_name_H-M_alt 'P 1 21 1'
_atom_sites_solution_hydrogens mixed
_atom_sites_solution_primary dual
_audit_creation_date 2019-10-30
_audit_creation_method
;
Olex2 1.2
(compiled 2018.05.29 svn.r3508 for OlexSys, GUI svn.r5506)
;
_audit_update_record
;
2019-11-19 deposited with the CCDC.	2020-02-21 downloaded from the CCDC.
;
_cell_angle_alpha 90
_cell_angle_beta 105.1060(10)
_cell_angle_gamma 90
_cell_formula_units_Z 8
_cell_length_a 15.4706(3)
_cell_length_b 42.3400(9)
_cell_length_c 19.1101(4)
_cell_measurement_reflns_used 9853
_cell_measurement_temperature 100.0
_cell_measurement_theta_max 56.08
_cell_measurement_theta_min 2.96
_cell_volume 12085.1(4)
_computing_cell_refinement 'SAINT v8.37A (Bruker, 2015)'
_computing_data_reduction 'SAINT v8.37A (Bruker, 2015)'
_computing_molecular_graphics 'Olex2 (Dolomanov et al., 2009)'
_computing_publication_material 'Olex2 (Dolomanov et al., 2009)'
_computing_structure_refinement 'XL (Sheldrick, 2008)'
_computing_structure_solution 'XT (Sheldrick, 2015)'
_diffrn_ambient_temperature 100.0
_diffrn_detector 'Bruker APEX2 area detector'
_diffrn_detector_area_resol_mean 7.9
_diffrn_detector_type 'CCD area detector'
_diffrn_measured_fraction_theta_full 0.996
_diffrn_measured_fraction_theta_max 0.996
_diffrn_measurement_device 'three-circle diffractometer'
_diffrn_measurement_device_type 'Bruker SMART APEX2 area detector'
_diffrn_measurement_method '\w and \f scans'
_diffrn_radiation_monochromator 'mirror optics'
_diffrn_radiation_probe x-ray
_diffrn_radiation_type CuK\a
_diffrn_radiation_wavelength 1.54178
_diffrn_reflns_av_R_equivalents 0.0587
_diffrn_reflns_av_unetI/netI 0.0730
_diffrn_reflns_Laue_measured_fraction_full 0.996
_diffrn_reflns_Laue_measured_fraction_max 0.996
_diffrn_reflns_limit_h_max 17
_diffrn_reflns_limit_h_min -17
_diffrn_reflns_limit_k_max 43
_diffrn_reflns_limit_k_min -46
_diffrn_reflns_limit_l_max 17
_diffrn_reflns_limit_l_min -21
_diffrn_reflns_number 84603
_diffrn_reflns_point_group_measured_fraction_full 0.937
_diffrn_reflns_point_group_measured_fraction_max 0.937
_diffrn_reflns_theta_full 58.936
_diffrn_reflns_theta_max 58.936
_diffrn_reflns_theta_min 2.087
_diffrn_source 'microfocus sealed X-ray tube'
_diffrn_source_type 'Incoatec I\ms'
_diffrn_standards_number 0
_exptl_absorpt_coefficient_mu 1.150
_exptl_absorpt_correction_T_max 0.7516
_exptl_absorpt_correction_T_min 0.6301
_exptl_absorpt_correction_type multi-scan
_exptl_absorpt_process_details
'SADABS-2014/5 (Bruker,2014/5) was used for absorption correction. wR2(int) was 0.1011 before and 0.0647 after correction. The Ratio of minimum to maximum transmission is 0.8383. The \l/2 correction factor is Not present.'
_exptl_crystal_colour colourless
_exptl_crystal_colour_primary colourless
_exptl_crystal_density_diffrn 1.277
_exptl_crystal_description block
_exptl_crystal_F_000 4856
_exptl_crystal_size_max 0.3
_exptl_crystal_size_mid 0.2
_exptl_crystal_size_min 0.1
_refine_diff_density_max 0.937
_refine_diff_density_min -0.728
_refine_diff_density_rms 0.093
_refine_ls_abs_structure_details
;
 Flack x determined using 7446 quotients [(I+)-(I-)]/[(I+)+(I-)]
 (Parsons, Flack and Wagner, Acta Cryst. B69 (2013) 249-259).
;
_refine_ls_abs_structure_Flack 0.275(10)
_refine_ls_extinction_method none
_refine_ls_goodness_of_fit_ref 1.065
_refine_ls_hydrogen_treatment constr
_refine_ls_matrix_type full
_refine_ls_number_parameters 2551
_refine_ls_number_reflns 32548
_refine_ls_number_restraints 30
_refine_ls_restrained_S_all 1.074
_refine_ls_R_factor_all 0.1527
_refine_ls_R_factor_gt 0.1097
_refine_ls_shift/su_max 0.008
_refine_ls_shift/su_mean 0.001
_refine_ls_structure_factor_coef Fsqd
_refine_ls_weighting_details 'w=1/[\s^2^(Fo^2^)+(0.2500P)^2^] where P=(Fo^2^+2Fc^2^)/3'
_refine_ls_weighting_scheme calc
_refine_ls_wR_factor_gt 0.3002
_refine_ls_wR_factor_ref 0.3468
_reflns_Friedel_coverage 0.852
_reflns_Friedel_fraction_full 0.876
_reflns_Friedel_fraction_max 0.876
_reflns_number_gt 21094
_reflns_number_total 32548
_reflns_threshold_expression 'I > 2\s(I)'
_cod_data_source_file d0ob00290a2.cif
_cod_data_source_block danque-anti
_cod_depositor_comments
;
Adding full bibliography for 7157362--7157365.cif.

2024-12-16
Z value and formula fixed to values more according to usual
chemical conventions.                 miguel
;
_cod_original_formula_sum 'C262 H220 Cl4 N8 O64'
_cod_original_formula_weight 4646.25
_cod_original_formula_moiety '2(C H2 Cl2), 4(C65 H54 N2 O16)'
_cod_original_formula_units_Z 2
_cod_database_code 7157364
_shelx_shelxl_version_number 2014/7
_shelx_space_group_comment
;
The symmetry employed for this shelxl refinement is uniquely defined
by the following loop, which should always be used as a source of
symmetry information in preference to the above space-group names.
They are only intended as comments.
;
_olex2_refinement_description
;
1. Fixed Uiso
 At 1.2 times of:
  All C(H) groups, All C(H,H) groups, All N(H) groups
 At 1.5 times of:
  All C(H,H,H) groups
2. Restrained distances
 C09J-O08K
 1.42 with sigma of 0.02
 C19-C09J
 1.53 with sigma of 0.02
 O5AA-C6
 1.19 with sigma of 0.02
 C9-C20
 1.42 with sigma of 0.02
 C9-O04M
 1.42 with sigma of 0.02
 C2AA-C08U
 1.42 with sigma of 0.02
 C0BA-C083
 1.53 with sigma of 0.02
 C1BA-C0BA
 1.33 with sigma of 0.02
 C09D-C08Z
 1.53 with sigma of 0.02
 C9AA-C08Z
 1.33 with sigma of 0.02
 C3AA-C1AA
 1.53 with sigma of 0.02
 C4AA-C3AA
 1.33 with sigma of 0.02
 C080-C07V
 1.53 with sigma of 0.02
 C08S-C07V
 1.33 with sigma of 0.02
 C01H-C013 = C01V-C013 = C03G-C01V = C03G-C02K = C02K-C02F = C02F-C01H
 1.4 with sigma of 0.02
 H8A-H02K
 2.5 with sigma of 0.02
 H0BA-H04I
 2.5 with sigma of 0.02
 O4-O2AA
 2.5 with sigma of 0.04
 O4-C9
 2.5 with sigma of 0.04
 C1AA-C4AA
 2.87 with sigma of 0.04
 C1BA-C083
 2.87 with sigma of 0.04
 C9AA-C09D
 2.87 with sigma of 0.04
 C4AA-C1AA
 2.87 with sigma of 0.04
 C08S-C080
 2.87 with sigma of 0.04
3. Uiso/Uaniso restraints and constraints
Uanis(C09J) = Uanis(C07O)
Uanis(O034) = Uanis(O00G)
Uanis(C1) = Uanis(C06V)
Uanis(C7) = Uanis(C01D)
Uanis(O1AA) = Uanis(O014)
Uanis(O0AA) = Uanis(O00Y)
Uanis(C0AA) = Uanis(C08P)
Uanis(C3) = Uanis(C07P)
Uanis(C08Z) = Uanis(C07V)
Uanis(C084) = Uanis(C025)
Uanis(C07C) = Uanis(C03M)
Uanis(C06I) = Uanis(C03M)
Uanis(C087) = Uanis(C03M)
Uanis(C08F) = Uanis(C03M)
Uanis(C08N) = Uanis(C02M)
Uanis(C08C) = Uanis(C025)
Uanis(C07E) = Uanis(C04V)
Uanis(C06I) = Uanis(C02P)
Uanis(C08G) = Uanis(C050)
Uanis(C052) = Uanis(C01U)
Uanis(C06H) = Uanis(C01U)
Uanis(C073) = Uanis(C01U)
Uanis(C054) = Uanis(C01U)
Uanis(C06L) = Uanis(C01U)
Uanis(C06D) = Uanis(C02P)
Uanis(C04U) = Uanis(C02P)
Uanis(C05L) = Uanis(C01U)
Uanis(C07N) = Uanis(C02R)
Uanis(C06Z) = Uanis(C02R)
Uanis(O04M) = Uanis(O007)
Uanis(C9) = Uanis(C04O)
Uanis(C08I) = Uanis(C7)
Uanis(O02J) = Uanis(O1AA)
Uanis(C18) = Uanis(C3)
Uanis(C099) = Uanis(C0AA)
Uanis(O08K) = Uanis(C0AA)
Uanis(C19) = Uanis(C18)
Uanis(C03L) = Uanis(C04L)
Uanis(C08E) = Uanis(C05M)
Uanis(C08P) = Uanis(C04J)
Uanis(C08U) = Uanis(C05M)
Uanis(C2AA) = Uanis(C06K)
Uanis(C080) = Uanis(C07R)
Uanis(C09D) = Uanis(C1)
Uanis(C083) = Uanis(C04O)
Uanis(C8) = Uanis(C04O)
Uanis(O04R) = Uanis(O00H)
Uanis(C08Z) = Uanis(C09D)
Uanis(C20) = Uanis(C03X)
Uanis(O4) = Uanis(O00B)
Uanis(O2AA) = Uanis(O01C)
Uanis(C6) = Uanis(C03X)
Uanis(O1) = Uanis(O4)
Uanis(C5AA) = Uanis(C05M)
Uanis(C7AA) = Uanis(C06K)
Uanis(O5AA) = Uanis(O01C)
Uanis(C1AA) = Uanis(C09D)
Uanis(C057) = Uanis(C035)
Uanis(C080) = Uanis(C09D)
Uanis(C20) = Uanis(C04O)
Uanis(C03X) = Uanis(C042)
Uanis(C08H) = Uanis(C06K)
Uanis(C02D) = Uanis(C03X)
Uanis(C048) = Uanis(C05V)
Uanis(C4AA) = Uanis(C1BA)
Uanis(C08S) = Uanis(C1BA)
Uanis(C0BA) = Uanis(C07V)
Uanis(C3AA) = Uanis(C08Z)
Uanis(C4) = Uanis(C06K)
Uanis(C044) = Uanis(C057)
Uanis(C06A) = Uanis(C05K)
Uanis(C9AA) = Uanis(C1BA)
Uanis(C085) = Uanis(C049)
Uanis(C08L) = Uanis(C026)
Uanis(C05R) = Uanis(C059)
Uanis(C06M) = Uanis(C045)
Uanis(C08J) = Uanis(C08H)
Uanis(C6AA) = Uanis(C075)
Uanis(C09H) = Uanis(C02D)
Uanis(C07W) = Uanis(C06F)
Uanis(O020) = Uanis(O04R)
Uanis(Cl1) = Uanis(C06C) = Uanis(C072) = Uanis(C06W)
4.a Riding coordinates:
 N019(H019), N01S(H01S)
4.b Ternary CH refined with riding coordinates:
 C026(H026), C02Q(H02Q), C03D(H03D), C03N(H03N), C045(H045), C049(H049),
 C04Z(H04Z), C05W(H05W), C06M(H06M), C06Q(H06V), C06X(H06X), C07A(H07D),
 C07J(H07), C07X(H07X), C085(H085), C08L(H08L)
4.c Secondary CH2 refined with riding coordinates:
 C03J(H03A,H03B), C04J(H04C,H04D), C04O(H04A,H04B), C050(H05A,H05B), C059(H05C,
 H05D), C05K(H05E,H05F), C05M(H05G,H05I), C05U(H05O,H05P), C067(H06Q,H06R),
 C068(H06S,H06T), C06A(H06A,H06B), C06F(H06F,H06G), C06G(H06L,H06N), C06T(H06O,
 H06P), C06V(H06I,H06K), C070(H07O,H07P), C075(H07A,H07B), C076(H07Q,H07R),
 C07B(H07W,H07Y), C07I(H07E,H07F), C07K(H07T,H07U), C07Q(H8AA,HB), C07R(H0BA,
 HC), C07U(H07J,H07K), C07W(H07L,H07M), C080(H08T,H08U), C082(H08V,H08W),
 C083(H08A,H08B), C086(H08X,H08Y), C08E(H08I,H08J), C08G(H08C,H08D), C08P(H08P,
 H08Q), C08Q(H3BA,HD), C08U(H08R,H08S), C08V(H08,HE), C091(H09C,H09D),
 C099(H09E,H09F), C09D(H09A,H09B), C09J(H09G,H09H), C8(H8A,H8B), C1(H1A,H1B),
 C0AA(H0AA,H0AB), C9(H9A,H9B), C1AA(H1AA,H1AB), C5AA(H5AA,H5AB), C6AA(H6AA,H6AB)
4.d Aromatic/amide H refined with riding coordinates:
 N00P(H00P), N00S(H00S), N010(H010), C01G(H01G), N01N(H01N), C01U(H01U),
 N01W(H01W), C021(H021), C024(H024), C025(H025), N02G(H02G), C02K(H02K),
 C02N(H02N), C02R(H02R), C02X(H02X), C02Z(H02Z), C039(H039), C03A(H03C),
 C03B(H03E), C03F(H03F), C03G(H03G), C03I(H03I), C03M(H03M), C03O(H03O),
 C03Q(H03Q), C03V(H03V), C03Y(H03Y), C03Z(H03Z), C043(H043), C04C(H04H),
 C04D(H04I), C04H(H04J), C04L(H04L), C04P(H04P), C04T(H04T), C04Y(H04Y),
 C051(H051), C055(H055), C05D(H05J), C05F(H05K), C05G(H05L), C05H(H05H),
 C05I(H05M), C05N(H05N), C05Q(H05Q), C05Y(H05Y), C061(H061), C063(H063),
 C065(H065), C069(H069), C06H(H06H), C06J(H06J), C06P(H06U), C06S(H06W),
 C06Y(H06Y), C06Z(H06Z), C071(H071), C073(H073), C079(H079), C07C(H07C),
 C07F(H07S), C07M(H07V), C07N(H07N), C07Y(H2BA), C07Z(H07Z), C081(H081),
 C084(H084), C088(H088), C08F(H08F), C08N(H08N)
4.e Idealised Me refined as rotating group:
 C04Q(H04E,H04F,H04G), C06K(H06C,H06D,H06E), C07O(H3AA,H,HA), C07P(H07G,H07H,
 H07I), C08H(H08E,H08G,H08H), C08J(H08K,H08M,H08O), C18(H18A,H18B,H18C), C3(H3A,
 H3B,H3C), C2AA(H2AA,H2AB,H2AC), C19(H19A,H19B,H19C), C7AA(H7AA,H7AB,H7AC),
 C4(H4A,H4B,H4C)
4.f :
 C08S(H08Z), C9AA(H9AA), C4AA(H4AA), C1BA(H1BA)
;
_olex2_submission_special_instructions 'No special instructions were received'

loop_
_space_group_symop_operation_xyz
'x, y, z'
'-x, y+1/2, -z'

loop_
_atom_site_label
_atom_site_type_symbol
_atom_site_fract_x
_atom_site_fract_y
_atom_site_fract_z
_atom_site_U_iso_or_equiv
_atom_site_adp_type
_atom_site_occupancy
_atom_site_site_symmetry_order
_atom_site_calc_flag
_atom_site_refinement_flags_posn
_atom_site_refinement_flags_adp
_atom_site_refinement_flags_occupancy
_atom_site_disorder_assembly
_atom_site_disorder_group
Cl00 Cl 0.8547(2) 0.65184(10) 0.6707(2) 0.1240(12) Uani 1 1 d . . . . .
Cl1 Cl 0.1759(2) 0.32947(8) 0.76535(19) 0.1119(10) Uani 1 1 d . . . . .
Cl2 Cl 0.1338(3) 0.37330(10) 0.6441(2) 0.1380(15) Uani 1 1 d . . . . .
O004 O 0.3158(4) 0.38821(13) 0.8536(3) 0.0615(16) Uani 1 1 d . . . . .
O005 O 0.6995(3) 0.59667(12) 0.5785(3) 0.0539(15) Uani 1 1 d . . . . .
O006 O -0.4540(4) 0.66011(15) 0.2525(3) 0.0617(16) Uani 1 1 d . . . . .
O007 O 0.8222(5) 0.35982(15) 1.0203(3) 0.0762(14) Uani 1 1 d . . . . .
O008 O 0.7234(4) 0.95168(15) 0.9672(3) 0.0727(19) Uani 1 1 d . . . . .
O009 O 0.2783(3) 0.50973(14) 0.7479(3) 0.0594(16) Uani 1 1 d . . . . .
O00A O 0.2902(4) 0.42393(13) 0.7601(3) 0.0636(17) Uani 1 1 d . . . . .
O00B O 1.0246(6) 0.3849(2) 1.1400(4) 0.1120(17) Uani 1 1 d . . . . .
O00C O 0.4423(4) 0.73002(14) 0.5143(3) 0.0664(17) Uani 1 1 d . . . . .
O00D O -0.4506(4) 0.63329(14) 0.1496(3) 0.0709(19) Uani 1 1 d . . . . .
O00E O 0.7202(3) 0.97993(15) 0.8647(3) 0.0621(17) Uani 1 1 d . . . . .
O00F O 0.9265(4) 0.52223(14) 0.7101(3) 0.0651(16) Uani 1 1 d . . . . .
O00G O 0.2037(5) 0.63235(16) 0.4115(3) 0.0902(16) Uani 1 1 d . . . . .
O00H O 0.8365(6) 0.91664(16) 0.5706(4) 0.1000(15) Uani 1 1 d . . . . .
O00I O 1.1687(4) 0.94340(18) 0.7648(4) 0.082(2) Uani 1 1 d . . . . .
O00J O 0.7354(4) 0.47493(13) 0.6803(3) 0.0596(16) Uani 1 1 d . . . . .
O00K O 0.7259(4) 0.56012(14) 0.6712(3) 0.0640(17) Uani 1 1 d . . . . .
O00L O 0.4211(4) 0.61030(15) 0.7121(3) 0.073(2) Uani 1 1 d . . . . .
O00M O 0.8464(4) 0.49836(18) 0.6088(4) 0.083(2) Uani 1 1 d . . . . .
O00N O -0.2539(3) 0.51235(15) 0.2995(3) 0.0636(17) Uani 1 1 d . . . . .
O00O O 0.8001(5) 0.66669(17) 0.8897(4) 0.094(3) Uani 1 1 d . . . . .
N00P N 0.6740(4) 0.30066(16) 0.9026(4) 0.0573(19) Uani 1 1 d . . . . .
H00P H 0.6893 0.3115 0.8685 0.069 Uiso 1 1 calc R . . . .
O00Q O 0.2835(5) 0.72942(17) 0.6270(4) 0.090(2) Uani 1 1 d . . . . .
O00R O 0.7878(4) 0.70682(14) 0.8042(3) 0.0702(19) Uani 1 1 d . . . . .
N00S N 0.9546(5) 0.90688(16) 0.6676(3) 0.0562(19) Uani 1 1 d . . . . .
H00S H 0.9825 0.8919 0.6969 0.067 Uiso 1 1 calc R . . . .
O00T O -0.2489(4) 0.54051(17) 0.4064(3) 0.0780(18) Uani 1 1 d . . . . .
O00U O 0.5285(4) 0.85781(13) 0.7159(3) 0.0687(18) Uani 1 1 d . . . . .
O00V O 0.0075(4) 0.64774(16) 0.0513(3) 0.0759(19) Uani 1 1 d . . . . .
O00W O 0.9716(4) 0.84482(16) 0.6007(4) 0.081(2) Uani 1 1 d . . . . .
O00X O 0.0825(4) 0.46222(18) 0.7158(4) 0.087(2) Uani 1 1 d . . . . .
O00Y O 0.0435(6) 0.6572(2) 0.3520(4) 0.113(2) Uani 1 1 d . . . . .
O00Z O 1.1777(5) 0.87316(15) 1.1585(4) 0.082(2) Uani 1 1 d . . . . .
N010 N 0.5790(5) 0.41896(15) 0.5628(4) 0.065(2) Uani 1 1 d . . . . .
H010 H 0.6113 0.4058 0.5948 0.078 Uiso 1 1 calc R . . . .
O011 O 1.0058(5) 0.76910(19) 0.9882(4) 0.091(2) Uani 1 1 d . . . . .
C012 C 0.5173(5) 0.44893(17) 0.7633(4) 0.046(2) Uani 1 1 d . . . . .
C013 C -0.0323(4) 0.53425(16) 0.2256(3) 0.0361(18) Uani 1 1 d D . . . .
O014 O -0.0083(6) 0.6104(2) 0.3045(5) 0.1206(19) Uani 1 1 d . . . . .
O015 O 0.1915(3) 0.54694(14) 0.2063(3) 0.0612(17) Uani 1 1 d . . . . .
O016 O 0.5255(5) 0.82947(15) 0.8164(4) 0.084(2) Uani 1 1 d . . . . .
O017 O 1.3929(5) 0.87574(16) 1.2718(4) 0.082(2) Uani 1 1 d . . . . .
O018 O 0.2651(6) 0.26949(17) 0.6368(4) 0.108(3) Uani 1 1 d . . . . .
N019 N -0.0056(5) 0.6640(2) 0.4912(4) 0.079(3) Uani 1 1 d . . . . .
H019 H -0.0163 0.6517 0.4527 0.095 Uiso 1 1 d R . . . .
O01A O -0.1350(4) 0.57368(16) 0.0126(3) 0.077(2) Uani 1 1 d . . . . .
O01B O 0.2014(5) 0.61769(16) 0.5962(3) 0.086(2) Uani 1 1 d . . . . .
O01C O 0.9880(7) 0.3379(3) 1.0848(5) 0.128(2) Uani 1 1 d . . . . .
C01D C 0.0494(9) 0.6280(3) 0.3424(6) 0.100(2) Uani 1 1 d . . . . .
O01E O -0.1083(5) 0.6895(2) 0.5383(4) 0.107(3) Uani 1 1 d . . . . .
C01F C 0.5113(6) 0.44813(17) 0.6875(4) 0.052(2) Uani 1 1 d . . . . .
C01G C 0.4136(5) 0.52414(17) 0.6165(4) 0.051(2) Uani 1 1 d . . . . .
H01G H 0.4093 0.5229 0.5660 0.061 Uiso 1 1 calc R . . . .
C01H C 0.0396(5) 0.54169(17) 0.1954(4) 0.047(2) Uani 1 1 d D . . . .
C01I C 0.4727(4) 0.40331(16) 0.8971(3) 0.0313(17) Uani 1 1 d . . . . .
C01J C 0.9555(5) 0.96436(18) 0.8565(4) 0.0457(19) Uani 1 1 d . . . . .
O01K O 0.1650(4) 0.4853(2) 0.8177(4) 0.092(2) Uani 1 1 d . . . . .
O01L O 1.3061(6) 0.83527(16) 1.2288(3) 0.091(2) Uani 1 1 d . . . . .
C01M C 0.4574(5) 0.59573(17) 0.5012(3) 0.0405(19) Uani 1 1 d . . . . .
N01N N 0.3605(5) 0.68856(15) 0.5365(3) 0.058(2) Uani 1 1 d . . . . .
H01N H 0.3353 0.6793 0.5674 0.069 Uiso 1 1 calc R . . . .
C01O C -0.3697(5) 0.6712(2) 0.2888(4) 0.049(2) Uani 1 1 d . . . . .
C01P C 0.4486(4) 0.43967(17) 0.7904(4) 0.042(2) Uani 1 1 d . . . . .
Cl01 Cl 0.9099(4) 0.61489(15) 0.8007(4) 0.257(2) Uani 1 1 d . . . . .
O01R O 0.3408(5) 0.65313(16) 0.6615(4) 0.086(2) Uani 1 1 d . . . . .
N01S N -0.0123(5) 0.58596(17) 0.1108(4) 0.072(2) Uani 1 1 d . . . . .
H01S H -0.0173 0.5913 0.1540 0.086 Uiso 1 1 d R . . . .
O01T O 0.0925(5) 0.63589(17) 0.1955(3) 0.086(2) Uani 1 1 d . . . . .
C01U C 0.5081(7) 0.3378(2) 0.9249(5) 0.0738(12) Uani 1 1 d . . . . .
H01U H 0.5185 0.3158 0.9332 0.089 Uiso 1 1 calc R . . . .
C01V C -0.0187(4) 0.52613(17) 0.2982(4) 0.0387(19) Uani 1 1 d D . . . .
N01W N 0.4400(5) 0.56255(15) 0.8717(3) 0.0565(19) Uani 1 1 d . . . . .
H01W H 0.4081 0.5770 0.8434 0.068 Uiso 1 1 calc R . . . .
C01X C 0.6418(5) 0.55153(19) 0.6885(4) 0.051(2) Uani 1 1 d . . . . .
C01Y C 0.9622(5) 0.9292(2) 1.0498(4) 0.051(2) Uani 1 1 d . . . . .
C01Z C 0.7996(5) 0.9718(2) 0.8428(5) 0.058(2) Uani 1 1 d . . . . .
O020 O 0.6043(6) 0.25697(16) 0.9258(4) 0.1000(15) Uani 1 1 d . . . . .
C021 C 0.6339(5) 0.4136(2) 0.9570(4) 0.049(2) Uani 1 1 d . . . . .
H021 H 0.6224 0.4356 0.9515 0.058 Uiso 1 1 calc R . . . .
O023 O 0.8649(5) 0.80133(15) 1.1007(3) 0.085(2) Uani 1 1 d . . . . .
C024 C 0.7177(5) 0.4034(2) 0.9898(4) 0.049(2) Uani 1 1 d . . . . .
H024 H 0.7641 0.4181 1.0092 0.059 Uiso 1 1 calc R . . . .
C025 C 0.3594(8) 0.4321(2) 0.6670(5) 0.0762(18) Uani 1 1 d . . . . .
H025 H 0.3040 0.4275 0.6331 0.091 Uiso 1 1 calc R . . . .
C026 C 0.2931(7) 0.4210(2) 0.8352(5) 0.070(2) Uani 1 1 d . . . . .
H026 H 0.2321 0.4253 0.8416 0.084 Uiso 1 1 calc R . . . .
C027 C -0.3112(6) 0.6866(2) 0.2550(4) 0.058(2) Uani 1 1 d . . . . .
O028 O 0.0200(5) 0.72378(16) 0.4273(5) 0.107(3) Uani 1 1 d . . . . .
C029 C 0.4178(5) 0.71481(17) 0.5606(4) 0.049(2) Uani 1 1 d . . . . .
C02A C -0.0906(5) 0.51921(18) 0.3259(4) 0.046(2) Uani 1 1 d . . . . .
C02B C 0.3655(5) 0.43161(17) 0.7407(4) 0.047(2) Uani 1 1 d . . . . .
C02C C 0.4916(4) 0.53486(16) 0.6639(4) 0.0365(18) Uani 1 1 d . . . . .
C02D C 1.3224(8) 0.8631(3) 1.2318(6) 0.0937(12) Uani 1 1 d . . . . .
C02E C 0.5389(6) 0.71714(18) 0.7594(4) 0.049(2) Uani 1 1 d . . . . .
C02F C 0.1271(5) 0.5408(2) 0.2413(5) 0.061(3) Uani 1 1 d D . . . .
N02G N 0.9711(6) 0.82764(18) 1.0590(4) 0.079(3) Uani 1 1 d . . . . .
H02G H 0.9938 0.8308 1.0220 0.095 Uiso 1 1 calc R . . . .
C02H C 0.6675(6) 0.4676(2) 0.7077(4) 0.058(2) Uani 1 1 d . . . . .
C02I C 0.6144(5) 0.60494(18) 0.5497(4) 0.050(2) Uani 1 1 d . . . . .
O02J O 1.3928(6) 0.9261(2) 0.8409(5) 0.1206(19) Uani 1 1 d . . . . .
C02K C 0.1349(6) 0.53019(18) 0.3110(4) 0.059(3) Uani 1 1 d D . . . .
H02K H 0.1939 0.5279 0.3411 0.071 Uiso 1 1 calc DR . . . .
C02L C -0.2022(6) 0.6898(2) 0.3739(4) 0.058(2) Uani 1 1 d . . . . .
C02M C 0.5877(6) 0.4558(2) 0.6612(5) 0.0647(19) Uani 1 1 d . . . . .
C02N C 0.7073(7) 0.88990(18) 0.6521(4) 0.060(3) Uani 1 1 d . . . . .
H02N H 0.7250 0.9102 0.6397 0.072 Uiso 1 1 calc R . . . .
C02O C 0.5445(5) 0.58419(19) 0.5340(4) 0.050(2) Uani 1 1 d . . . . .
C02P C 0.5805(7) 0.3599(2) 0.9398(5) 0.0742(11) Uani 1 1 d . . . . .
C02Q C 0.7316(6) 0.98231(19) 0.9379(5) 0.063(2) Uani 1 1 d . . . . .
H02Q H 0.6814 0.9955 0.9458 0.075 Uiso 1 1 calc R . . . .
C02R C 0.4221(7) 0.3496(2) 0.8977(5) 0.0736(16) Uani 1 1 d . . . . .
H02R H 0.3733 0.3352 0.8876 0.088 Uiso 1 1 calc R . . . .
C02S C 0.6680(5) 0.34911(17) 0.9695(4) 0.0400(19) Uani 1 1 d . . . . .
C02T C 0.2839(5) 0.6199(2) 0.4394(4) 0.051(2) Uani 1 1 d . . . . .
O02U O 0.2304(8) 0.30706(19) 0.5449(4) 0.135(4) Uani 1 1 d . . . . .
C02V C 0.5636(4) 0.39205(18) 0.9310(4) 0.0379(19) Uani 1 1 d . . . . .
C02W C -0.3662(5) 0.63378(19) 0.1317(4) 0.052(2) Uani 1 1 d . . . . .
C02X C 0.7855(6) 0.96361(19) 0.7704(5) 0.055(2) Uani 1 1 d . . . . .
H02X H 0.7257 0.9638 0.7409 0.066 Uiso 1 1 calc R . . . .
O02Y O 0.2059(7) 0.6697(2) 0.1882(4) 0.115(3) Uani 1 1 d . . . . .
C02Z C -0.1808(6) 0.6834(2) 0.1104(5) 0.066(3) Uani 1 1 d . . . . .
H02Z H -0.1972 0.7034 0.1252 0.079 Uiso 1 1 calc R . . . .
C030 C -0.2314(6) 0.69752(19) 0.2960(4) 0.060(2) Uani 1 1 d . . . . .
C032 C 0.6094(5) 0.85664(18) 0.6929(4) 0.050(2) Uani 1 1 d . . . . .
C033 C 0.5216(6) 0.71694(17) 0.6801(4) 0.051(2) Uani 1 1 d . . . . .
O034 O 0.3571(5) 0.60820(16) 0.9617(4) 0.0902(16) Uani 1 1 d . . . . .
C035 C 0.8805(6) 0.8985(2) 0.6204(4) 0.0587(14) Uani 1 1 d . . . . .
C036 C 0.7631(6) 0.8638(2) 0.6490(4) 0.056(2) Uani 1 1 d . . . . .
C037 C 0.4048(5) 0.38057(18) 0.8849(4) 0.044(2) Uani 1 1 d . . . . .
C038 C 0.4981(4) 0.53553(16) 0.7402(4) 0.0390(19) Uani 1 1 d . . . . .
C039 C 0.3397(6) 0.51498(19) 0.6438(5) 0.066(3) Uani 1 1 d . . . . .
H039 H 0.2861 0.5073 0.6118 0.080 Uiso 1 1 calc R . . . .
C03A C -0.2622(6) 0.6709(2) 0.4022(5) 0.059(2) Uani 1 1 d . . . . .
H03C H -0.2430 0.6626 0.4500 0.071 Uiso 1 1 calc R . . . .
C03B C 1.0454(5) 0.96764(19) 0.8974(4) 0.047(2) Uani 1 1 d . . . . .
H03E H 1.0542 0.9762 0.9447 0.057 Uiso 1 1 calc R . . . .
C03C C -0.1765(5) 0.52030(18) 0.2801(5) 0.050(2) Uani 1 1 d . . . . .
C03D C 0.5643(5) 0.54967(17) 0.5602(4) 0.0441(19) Uani 1 1 d . . . . .
H03D H 0.5179 0.5353 0.5300 0.053 Uiso 1 1 calc R . . . .
C03E C 0.3544(5) 0.64143(18) 0.4631(4) 0.051(2) Uani 1 1 d . . . . .
C03F C 0.6014(5) 0.6373(2) 0.5325(4) 0.052(2) Uani 1 1 d . . . . .
H03F H 0.6521 0.6507 0.5388 0.062 Uiso 1 1 calc R . . . .
C03G C 0.0705(4) 0.52309(18) 0.3395(4) 0.045(2) Uani 1 1 d D . . . .
H03G H 0.0833 0.5158 0.3881 0.054 Uiso 1 1 calc R . . . .
C03H C 0.5684(6) 0.54502(18) 0.6385(4) 0.058(2) Uani 1 1 d . . . . .
C03I C -0.3432(5) 0.6648(2) 0.3625(5) 0.057(2) Uani 1 1 d . . . . .
H03I H -0.3853 0.6558 0.3851 0.068 Uiso 1 1 calc R . . . .
C03J C 0.2040(5) 0.4936(2) 0.7069(4) 0.061(2) Uani 1 1 d . . . . .
H03A H 0.2238 0.4760 0.6806 0.073 Uiso 1 1 calc R . . . .
H03B H 0.1667 0.5080 0.6706 0.073 Uiso 1 1 calc R . . . .
C03K C 0.7351(6) 0.83370(16) 0.6685(4) 0.048(2) Uani 1 1 d . . . . .
C03L C 0.7195(6) 0.6547(2) 0.9026(4) 0.0592(18) Uani 1 1 d . . . . .
C03M C 0.4323(7) 0.4391(2) 0.6434(5) 0.0742(11) Uani 1 1 d . . . . .
H03M H 0.4275 0.4375 0.5929 0.089 Uiso 1 1 calc R . . . .
C03N C -0.4797(6) 0.6611(2) 0.1737(5) 0.062(3) Uani 1 1 d . . . . .
H03N H -0.5465 0.6618 0.1567 0.074 Uiso 1 1 calc R . . . .
C03O C -0.1200(5) 0.5348(2) 0.1801(4) 0.054(2) Uani 1 1 d . . . . .
H03O H -0.1301 0.5398 0.1302 0.065 Uiso 1 1 calc R . . . .
C03P C -0.2369(6) 0.65771(19) 0.1123(4) 0.053(2) Uani 1 1 d . . . . .
C03Q C 0.6006(5) 0.46088(18) 0.8121(4) 0.045(2) Uani 1 1 d . . . . .
H03Q H 0.6061 0.4626 0.8626 0.054 Uiso 1 1 calc R . . . .
C03R C 0.4326(6) 0.72015(17) 0.6393(4) 0.048(2) Uani 1 1 d . . . . .
C03S C 0.8679(6) 0.79532(18) 0.9752(4) 0.056(2) Uani 1 1 d . . . . .
C03T C 0.6317(7) 0.71238(19) 0.8031(4) 0.066(3) Uani 1 1 d . . . . .
C03U C 0.5751(8) 0.6566(2) 0.9215(4) 0.074(3) Uani 1 1 d . . . . .
C03V C 0.5998(6) 0.71543(19) 0.6536(4) 0.062(2) Uani 1 1 d . . . . .
H03V H 0.5910 0.7170 0.6026 0.074 Uiso 1 1 calc R . . . .
C03W C 0.3476(5) 0.51748(18) 0.7198(4) 0.051(2) Uani 1 1 d . . . . .
C03X C 0.9666(8) 0.3643(3) 1.0968(6) 0.0937(12) Uani 1 1 d . . . . .
C03Y C 0.6322(5) 0.8873(2) 0.6712(4) 0.048(2) Uani 1 1 d . . . . .
H03Y H 0.5944 0.9051 0.6707 0.058 Uiso 1 1 calc R . . . .
C03Z C -0.1926(5) 0.52772(19) 0.2091(4) 0.051(2) Uani 1 1 d . . . . .
H03Z H -0.2522 0.5282 0.1792 0.061 Uiso 1 1 calc R . . . .
C040 C 0.8808(5) 0.97233(19) 0.8885(4) 0.053(2) Uani 1 1 d . . . . .
C041 C -0.2112(5) 0.62828(19) 0.0903(4) 0.051(2) Uani 1 1 d . . . . .
C042 C 0.8585(8) 0.5035(3) 0.6753(6) 0.0937(12) Uani 1 1 d . . . . .
C043 C 1.0479(6) 0.94237(18) 1.0686(4) 0.053(2) Uani 1 1 d . . . . .
H043 H 1.0578 0.9635 1.0556 0.063 Uiso 1 1 calc R . . . .
C044 C 0.6372(6) 0.2737(2) 0.8854(4) 0.0587(14) Uani 1 1 d . . . . .
C045 C 0.8902(7) 0.9782(2) 0.9678(4) 0.0619(18) Uani 1 1 d . . . . .
H045 H 0.9481 0.9894 0.9888 0.074 Uiso 1 1 calc R . . . .
C046 C 0.6639(6) 0.8057(2) 0.8132(4) 0.061(2) Uani 1 1 d . . . . .
C047 C 0.9401(5) 0.9561(2) 0.7867(4) 0.049(2) Uani 1 1 d . . . . .
C048 C 0.1508(6) 0.4810(2) 0.7540(5) 0.0639(18) Uani 1 1 d . . . . .
C049 C 0.4484(6) 0.43763(19) 0.8722(5) 0.0626(18) Uani 1 1 d . . . . .
H049 H 0.4913 0.4531 0.9024 0.075 Uiso 1 1 calc R . . . .
C04A C 1.0981(5) 0.95073(19) 0.7963(4) 0.048(2) Uani 1 1 d . . . . .
O04B O 0.7678(5) 0.25913(18) 0.8228(4) 0.110(2) Uani 1 1 d . . . . .
C04C C 0.8593(6) 0.8869(2) 1.0613(4) 0.075(3) Uani 1 1 d . . . . .
H04H H 0.8484 0.8663 1.0766 0.090 Uiso 1 1 calc R . . . .
C04D C 1.1189(5) 0.96021(19) 0.8778(5) 0.057(2) Uani 1 1 d . . . . .
H04I H 1.1774 0.9606 0.9096 0.068 Uiso 1 1 calc DR . . . .
C04E C -0.0767(6) 0.6513(2) 0.0726(5) 0.062(3) Uani 1 1 d . . . . .
C04F C 0.4963(11) 0.6089(2) 0.9422(5) 0.114(5) Uani 1 1 d . . . . .
C04H C 0.8480(4) 0.95572(17) 0.7404(4) 0.041(2) Uani 1 1 d . . . . .
H04J H 0.8351 0.9499 0.6908 0.049 Uiso 1 1 calc R . . . .
C04I C -0.1709(6) 0.5543(3) 0.4396(4) 0.073(3) Uani 1 1 d . . . . .
C04J C 0.4897(10) 0.6299(4) 0.7494(8) 0.131(2) Uani 1 1 d . . . . .
H04C H 0.5214 0.6198 0.7956 0.157 Uiso 1 1 calc R . . . .
H04D H 0.4641 0.6501 0.7609 0.157 Uiso 1 1 calc R . . . .
O04K O 0.5425(8) 0.55436(17) 0.9735(4) 0.132(4) Uani 1 1 d . . . . .
C04L C 0.6854(6) 0.71201(19) 0.6942(4) 0.0592(18) Uani 1 1 d . . . . .
H04L H 0.7339 0.7106 0.6724 0.071 Uiso 1 1 calc R . . . .
O04M O 0.6644(4) 0.37346(15) 0.4755(3) 0.0762(14) Uani 1 1 d D . . . .
C04N C 0.6623(5) 0.83137(17) 0.6953(4) 0.050(2) Uani 1 1 d . . . . .
C04O C 0.8867(8) 0.3822(3) 1.0652(7) 0.0937(12) Uani 1 1 d . . . . .
H04A H 0.9000 0.3996 1.0349 0.112 Uiso 1 1 calc R . . . .
H04B H 0.8620 0.3914 1.1035 0.112 Uiso 1 1 calc R . . . .
C04P C 0.4717(7) 0.7239(2) 0.7877(5) 0.073(3) Uani 1 1 d . . . . .
H04P H 0.4841 0.7255 0.8390 0.088 Uiso 1 1 calc R . . . .
C04Q C 0.5555(5) 0.63653(18) 0.7048(5) 0.053(2) Uani 1 1 d . . . . .
H04E H 0.5236 0.6458 0.6582 0.080 Uiso 1 1 calc GR . . . .
H04F H 0.5841 0.6168 0.6964 0.080 Uiso 1 1 calc GR . . . .
H04G H 0.6012 0.6514 0.7310 0.080 Uiso 1 1 calc GR . . . .
O04R O 0.4687(6) 0.42541(16) 0.4626(4) 0.1000(15) Uani 1 1 d . . . . .
C04S C 0.3135(7) 0.3183(2) 0.5343(4) 0.080(3) Uani 1 1 d . . . . .
C04T C 0.7907(7) 0.9053(2) 1.0283(4) 0.078(3) Uani 1 1 d . . . . .
H04T H 0.7317 0.8978 1.0240 0.094 Uiso 1 1 calc R . . . .
C04U C 0.6138(7) 0.2650(2) 0.8064(5) 0.0742(11) Uani 1 1 d . . . . .
C04V C 0.7345(6) 0.3722(2) 0.9946(4) 0.0566(17) Uani 1 1 d . . . . .
C04W C 0.4415(5) 0.62851(18) 0.4919(4) 0.043(2) Uani 1 1 d . . . . .
C04X C 0.8897(6) 0.9478(2) 1.0083(4) 0.078(3) Uani 1 1 d . . . . .
C04Y C 0.2973(5) 0.58684(18) 0.4461(4) 0.048(2) Uani 1 1 d . . . . .
H04Y H 0.2479 0.5729 0.4303 0.058 Uiso 1 1 calc R . . . .
C04Z C -0.3417(5) 0.68960(17) 0.1725(4) 0.048(2) Uani 1 1 d . . . . .
H04Z H -0.3149 0.7089 0.1564 0.058 Uiso 1 1 calc R . . . .
C050 C 0.3553(7) 0.4428(2) 0.8787(6) 0.082(2) Uani 1 1 d . . . . .
H05A H 0.3545 0.4404 0.9301 0.098 Uiso 1 1 calc R . . . .
H05B H 0.3364 0.4646 0.8635 0.098 Uiso 1 1 calc R . . . .
C051 C -0.3455(5) 0.6055(2) 0.1086(5) 0.059(2) Uani 1 1 d . . . . .
H051 H -0.3858 0.5883 0.1056 0.070 Uiso 1 1 calc R . . . .
C052 C 0.3577(8) 0.2684(2) 0.6744(5) 0.0738(12) Uani 1 1 d . . . . .
C053 C -0.1146(6) 0.6986(3) 0.4139(5) 0.071(3) Uani 1 1 d . . . . .
C054 C 0.5232(7) 0.2659(2) 0.7618(5) 0.0738(12) Uani 1 1 d . . . . .
C055 C -0.2662(6) 0.60114(19) 0.0893(4) 0.055(2) Uani 1 1 d . . . . .
H055 H -0.2490 0.5809 0.0758 0.065 Uiso 1 1 calc R . . . .
C056 C 0.6998(6) 0.71066(18) 0.7719(4) 0.058(2) Uani 1 1 d . . . . .
C057 C 0.5344(6) 0.4075(2) 0.5038(4) 0.0587(14) Uani 1 1 d . . . . .
C058 C 0.8940(6) 0.83922(19) 0.6239(4) 0.057(2) Uani 1 1 d . . . . .
C059 C 0.8089(6) 0.4911(2) 0.7238(4) 0.0593(17) Uani 1 1 d . . . . .
H05C H 0.8468 0.4765 0.7595 0.071 Uiso 1 1 calc R . . . .
H05D H 0.7886 0.5084 0.7504 0.071 Uiso 1 1 calc R . . . .
C05A C 0.8453(7) 0.8646(2) 0.6298(4) 0.070(3) Uani 1 1 d . . . . .
C05B C -0.3158(5) 0.66058(18) 0.1370(5) 0.055(2) Uani 1 1 d . . . . .
C05C C 0.5761(7) 0.6230(2) 0.9297(4) 0.069(3) Uani 1 1 d . . . . .
C05D C 0.3855(7) 0.7288(2) 0.7478(5) 0.075(3) Uani 1 1 d . . . . .
H05J H 0.3392 0.7339 0.7702 0.090 Uiso 1 1 calc R . . . .
C05E C -0.0281(6) 0.5931(2) 0.5098(4) 0.055(2) Uani 1 1 d . . . . .
C05F C 0.6505(7) 0.6060(3) 0.9191(5) 0.077(3) Uani 1 1 d . . . . .
H05K H 0.6485 0.5835 0.9189 0.092 Uiso 1 1 calc R . . . .
C05G C 0.3830(6) 0.5746(2) 0.4758(4) 0.060(3) Uani 1 1 d . . . . .
H05L H 0.3921 0.5524 0.4791 0.072 Uiso 1 1 calc R . . . .
C05H C 0.6716(5) 0.4697(2) 0.7836(4) 0.050(2) Uani 1 1 d . . . . .
H05H H 0.7250 0.4775 0.8158 0.061 Uiso 1 1 calc R . . . .
C05I C 0.5802(6) 0.5449(2) 0.7909(5) 0.067(3) Uani 1 1 d . . . . .
H05M H 0.5851 0.5465 0.8413 0.080 Uiso 1 1 calc R . . . .
C05J C 0.8009(6) 0.9350(2) 1.0000(5) 0.070(3) Uani 1 1 d . . . . .
C05K C 0.6920(6) 0.31445(18) 0.9731(5) 0.0530(16) Uani 1 1 d . . . . .
H05E H 0.7563 0.3119 0.9978 0.064 Uiso 1 1 calc R . . . .
H05F H 0.6571 0.3032 1.0021 0.064 Uiso 1 1 calc R . . . .
C05L C 0.6832(8) 0.2595(2) 0.7767(5) 0.0738(12) Uani 1 1 d . . . . .
C05M C 1.1146(8) 0.3724(3) 1.1795(7) 0.101(2) Uani 1 1 d . . . . .
H05G H 1.1337 0.3825 1.2278 0.121 Uiso 1 1 calc R . . . .
H05I H 1.1104 0.3494 1.1867 0.121 Uiso 1 1 calc R . . . .
C05N C -0.1029(6) 0.6812(2) 0.0883(4) 0.063(2) Uani 1 1 d . . . . .
H05N H -0.0687 0.6994 0.0840 0.075 Uiso 1 1 calc R . . . .
C05O C 0.3685(6) 0.72588(18) 0.6716(5) 0.059(2) Uani 1 1 d . . . . .
C05P C 0.4263(5) 0.52673(19) 0.7688(4) 0.047(2) Uani 1 1 d . . . . .
C05Q C 0.0716(6) 0.5489(3) 0.5102(5) 0.070(3) Uani 1 1 d . . . . .
H05Q H 0.0800 0.5273 0.5009 0.084 Uiso 1 1 calc R . . . .
C05R C 0.3563(6) 0.6253(2) 0.6733(4) 0.0593(17) Uani 1 1 d . . . . .
C05S C -0.1236(6) 0.6252(2) 0.0733(5) 0.064(3) Uani 1 1 d . . . . .
C05T C 1.1100(7) 0.8920(2) 1.1273(4) 0.072(3) Uani 1 1 d . . . . .
C05U C 0.0266(6) 0.5534(2) 0.1190(4) 0.064(3) Uani 1 1 d . . . . .
H05O H 0.0850 0.5537 0.1068 0.077 Uiso 1 1 calc R . . . .
H05P H -0.0139 0.5389 0.0850 0.077 Uiso 1 1 calc R . . . .
C05V C 0.1226(6) 0.6544(2) 0.1618(5) 0.0639(18) Uani 1 1 d . . . . .
C05W C 0.7228(5) 0.56324(17) 0.5986(5) 0.052(2) Uani 1 1 d . . . . .
H05W H 0.7835 0.5587 0.5918 0.063 Uiso 1 1 calc R . . . .
C05X C 0.0473(5) 0.6127(2) 0.5436(4) 0.051(2) Uani 1 1 d . . . . .
C05Y C 0.5207(5) 0.64934(18) 0.5077(4) 0.050(2) Uani 1 1 d . . . . .
H05Y H 0.5136 0.6715 0.5001 0.060 Uiso 1 1 calc R . . . .
C05Z C 0.9271(7) 0.77858(19) 0.9413(5) 0.071(3) Uani 1 1 d . . . . .
C060 C 0.9040(6) 0.8076(2) 1.0495(5) 0.066(3) Uani 1 1 d . . . . .
C061 C 0.5075(7) 0.6722(3) 0.9401(5) 0.081(3) Uani 1 1 d . . . . .
H061 H 0.5129 0.6945 0.9457 0.097 Uiso 1 1 calc R . . . .
C062 C 1.0195(7) 0.8799(2) 1.1096(5) 0.081(3) Uani 1 1 d . . . . .
C063 C 0.8613(7) 0.8096(2) 0.6335(5) 0.067(3) Uani 1 1 d . . . . .
H063 H 0.8910 0.7909 0.6252 0.080 Uiso 1 1 calc R . . . .
C064 C -0.0892(5) 0.5425(2) 0.4451(4) 0.053(2) Uani 1 1 d . . . . .
C065 C 0.1463(7) 0.5662(2) 0.5476(5) 0.074(3) Uani 1 1 d . . . . .
H065 H 0.2043 0.5571 0.5629 0.088 Uiso 1 1 calc R . . . .
C066 C 0.9480(7) 0.8980(2) 1.0734(4) 0.073(3) Uani 1 1 d . . . . .
C067 C 0.9974(6) 0.93867(19) 0.6776(4) 0.057(2) Uani 1 1 d . . . . .
H06Q H 0.9569 0.9542 0.6469 0.068 Uiso 1 1 calc R . . . .
H06R H 1.0537 0.9381 0.6621 0.068 Uiso 1 1 calc R . . . .
C068 C 1.2558(8) 0.8885(3) 1.1950(5) 0.087(3) Uani 1 1 d . . . . .
H06S H 1.2436 0.9032 1.2315 0.104 Uiso 1 1 calc R . . . .
H06T H 1.2804 0.9008 1.1604 0.104 Uiso 1 1 calc R . . . .
C069 C 1.1170(6) 0.92400(19) 1.1063(4) 0.053(2) Uani 1 1 d . . . . .
H069 H 1.1748 0.9334 1.1197 0.064 Uiso 1 1 calc R . . . .
C06A C 0.5815(6) 0.45375(18) 0.5836(4) 0.0530(16) Uani 1 1 d . . . . .
H06A H 0.6338 0.4642 0.5728 0.064 Uiso 1 1 calc R . . . .
H06B H 0.5265 0.4645 0.5555 0.064 Uiso 1 1 calc R . . . .
C06B C 0.6513(8) 0.6722(2) 0.9033(4) 0.076(3) Uani 1 1 d . . . . .
C06C C 0.3863(10) 0.3056(3) 0.5345(7) 0.1119(10) Uani 1 1 d . . . . .
C06D C 0.4219(7) 0.2674(2) 0.6426(5) 0.0742(11) Uani 1 1 d . . . . .
C06E C 0.1294(7) 0.5984(2) 0.5612(4) 0.075(3) Uani 1 1 d . . . . .
C06F C 0.3415(6) 0.6762(2) 0.4620(5) 0.0635(18) Uani 1 1 d . . . . .
H06F H 0.3821 0.6863 0.4362 0.076 Uiso 1 1 calc R . . . .
H06G H 0.2791 0.6814 0.4357 0.076 Uiso 1 1 calc R . . . .
C06G C -0.4424(6) 0.6912(2) 0.1481(5) 0.066(3) Uani 1 1 d . . . . .
H06L H -0.4625 0.6929 0.0947 0.079 Uiso 1 1 calc R . . . .
H06N H -0.4641 0.7100 0.1693 0.079 Uiso 1 1 calc R . . . .
C06H C 0.3616(8) 0.2702(2) 0.7479(5) 0.0738(12) Uani 1 1 d . . . . .
H06H H 0.3104 0.2714 0.7665 0.089 Uiso 1 1 calc R . . . .
C06I C 0.4442(7) 0.3563(2) 0.5105(5) 0.0742(11) Uani 1 1 d . . . . .
C06J C 0.6522(5) 0.55158(18) 0.7620(5) 0.056(2) Uani 1 1 d . . . . .
H06J H 0.7092 0.5562 0.7936 0.067 Uiso 1 1 calc R . . . .
C06K C 1.1827(8) 0.3788(4) 1.1386(8) 0.1177(19) Uani 1 1 d . . . . .
H06C H 1.1629 0.3694 1.0901 0.177 Uiso 1 1 calc GR . . . .
H06D H 1.2400 0.3694 1.1645 0.177 Uiso 1 1 calc GR . . . .
H06E H 1.1900 0.4016 1.1343 0.177 Uiso 1 1 calc GR . . . .
C06L C 0.5066(7) 0.2636(2) 0.6853(5) 0.0738(12) Uani 1 1 d . . . . .
C06M C 0.6551(6) 0.7078(2) 0.8862(4) 0.0619(18) Uani 1 1 d . . . . .
H06M H 0.6125 0.7200 0.9074 0.074 Uiso 1 1 calc R . . . .
C06N C 0.6131(7) 0.8208(2) 0.8503(6) 0.082(3) Uani 1 1 d . . . . .
C06O C 0.7803(6) 0.80531(19) 0.9316(5) 0.064(3) Uani 1 1 d . . . . .
C06P C 0.8126(7) 0.78107(19) 0.8301(4) 0.065(3) Uani 1 1 d . . . . .
H06U H 0.7949 0.7756 0.7801 0.078 Uiso 1 1 calc R . . . .
C06Q C 0.4970(7) 0.8284(2) 0.7424(5) 0.074(3) Uani 1 1 d . . . . .
H06V H 0.4300 0.8281 0.7277 0.089 Uiso 1 1 calc R . . . .
C06R C -0.0638(7) 0.7169(2) 0.3813(7) 0.089(4) Uani 1 1 d . . . . .
C06S C 0.7847(6) 0.8086(2) 0.6553(4) 0.065(3) Uani 1 1 d . . . . .
H06W H 0.7629 0.7882 0.6622 0.079 Uiso 1 1 calc R . . . .
C06T C 0.0359(9) 0.6471(3) 0.5633(5) 0.102(4) Uani 1 1 d . . . . .
H06O H 0.0945 0.6566 0.5877 0.123 Uiso 1 1 calc R . . . .
H06P H -0.0040 0.6487 0.5960 0.123 Uiso 1 1 calc R . . . .
C06U C -0.0161(6) 0.5616(2) 0.4850(4) 0.062(3) Uani 1 1 d . . . . .
C06V C 0.1378(9) 0.6118(4) 0.3726(11) 0.139(2) Uani 1 1 d . . . . .
H06I H 0.1295 0.5944 0.4048 0.167 Uiso 1 1 calc R . . . .
H06K H 0.1582 0.6025 0.3322 0.167 Uiso 1 1 calc R . . . .
C06W C -0.0772(10) 0.6833(3) 0.4923(8) 0.1119(10) Uani 1 1 d . . . . .
C06X C -0.0825(5) 0.5140(2) 0.4130(4) 0.057(2) Uani 1 1 d . . . . .
H06X H -0.0248 0.5034 0.4373 0.068 Uiso 1 1 calc R . . . .
C06Y C -0.1831(6) 0.5865(2) 0.4660(5) 0.067(3) Uani 1 1 d . . . . .
H06Y H -0.2419 0.5947 0.4585 0.081 Uiso 1 1 calc R . . . .
C06Z C 0.5810(7) 0.2579(2) 0.6568(5) 0.0736(16) Uani 1 1 d . . . . .
H06Z H 0.5714 0.2556 0.6059 0.088 Uiso 1 1 calc R . . . .
C070 C -0.1610(6) 0.4928(2) 0.4137(6) 0.070(3) Uani 1 1 d . . . . .
H07O H -0.1563 0.4729 0.3880 0.085 Uiso 1 1 calc R . . . .
H07P H -0.1605 0.4877 0.4643 0.085 Uiso 1 1 calc R . . . .
C071 C -0.0985(8) 0.7274(3) 0.3101(8) 0.110(4) Uani 1 1 d . . . . .
H071 H -0.0631 0.7406 0.2886 0.132 Uiso 1 1 calc R . . . .
C072 C -0.0871(10) 0.5931(3) 0.0602(7) 0.1119(10) Uani 1 1 d . . . . .
C073 C 0.4474(7) 0.2699(2) 0.7901(5) 0.0738(12) Uani 1 1 d . . . . .
H073 H 0.4571 0.2724 0.8409 0.089 Uiso 1 1 calc R . . . .
O074 O 1.2610(7) 0.8950(3) 0.8263(7) 0.160(4) Uani 1 1 d . . . . .
C075 C 0.9843(8) 0.5393(4) 0.6675(7) 0.129(3) Uani 1 1 d . . . . .
H07A H 1.0158 0.5237 0.6444 0.154 Uiso 1 1 calc R . . . .
H07B H 0.9463 0.5527 0.6292 0.154 Uiso 1 1 calc R . . . .
C076 C 0.2812(5) 0.6023(2) 0.6301(5) 0.063(3) Uani 1 1 d . . . . .
H07Q H 0.3037 0.5911 0.5929 0.075 Uiso 1 1 calc R . . . .
H07R H 0.2688 0.5863 0.6640 0.075 Uiso 1 1 calc R . . . .
C077 C 0.4249(9) 0.6255(3) 0.9517(6) 0.103(3) Uani 1 1 d . . . . .
C079 C 0.7268(9) 0.6210(2) 0.9090(5) 0.096(4) Uani 1 1 d . . . . .
H079 H 0.7792 0.6098 0.9067 0.115 Uiso 1 1 calc R . . . .
C07A C 0.8051(8) 0.6999(2) 0.8809(5) 0.078(3) Uani 1 1 d . . . . .
H07D H 0.8683 0.7063 0.9041 0.093 Uiso 1 1 calc R . . . .
C07B C 0.8172(6) 0.9975(3) 0.9789(5) 0.081(3) Uani 1 1 d . . . . .
H07W H 0.8215 1.0192 0.9609 0.097 Uiso 1 1 calc R . . . .
H07Y H 0.8198 0.9986 1.0312 0.097 Uiso 1 1 calc R . . . .
C07C C 0.3707(7) 0.3711(2) 0.5166(5) 0.0742(11) Uani 1 1 d . . . . .
H07C H 0.3671 0.3934 0.5131 0.089 Uiso 1 1 calc R . . . .
C07D C 0.7552(6) 0.79751(18) 0.8571(4) 0.057(2) Uani 1 1 d . . . . .
C07E C 0.5267(6) 0.3727(2) 0.4995(4) 0.0566(17) Uani 1 1 d . . . . .
C07F C -0.1196(6) 0.6027(3) 0.4969(5) 0.078(3) Uani 1 1 d . . . . .
H07S H -0.1316 0.6230 0.5135 0.094 Uiso 1 1 calc R . . . .
C07H C 1.0174(5) 0.9487(2) 0.7554(4) 0.049(2) Uani 1 1 d . . . . .
C07I C 0.7466(6) 0.7178(2) 0.9185(5) 0.063(3) Uani 1 1 d . . . . .
H07E H 0.7638 0.7131 0.9710 0.076 Uiso 1 1 calc R . . . .
H07F H 0.7527 0.7408 0.9119 0.076 Uiso 1 1 calc R . . . .
C07J C 0.6301(6) 0.8028(2) 0.7307(5) 0.074(3) Uani 1 1 d . . . . .
H07 H 0.6554 0.7831 0.7148 0.089 Uiso 1 1 calc R . . . .
C07K C 0.0818(9) 0.6662(3) 0.0839(5) 0.099(4) Uani 1 1 d . . . . .
H07T H 0.0635 0.6886 0.0849 0.119 Uiso 1 1 calc R . . . .
H07U H 0.1269 0.6649 0.0556 0.119 Uiso 1 1 calc R . . . .
O07L O 1.0657(6) 0.8542(2) 0.7503(5) 0.113(3) Uani 1 1 d . . . . .
C07M C -0.1709(6) 0.7201(2) 0.2764(6) 0.072(3) Uani 1 1 d . . . . .
H07V H -0.1924 0.7303 0.2308 0.087 Uiso 1 1 calc R . . . .
C07N C 0.6720(7) 0.2557(2) 0.7033(5) 0.0736(16) Uani 1 1 d . . . . .
H07N H 0.7215 0.2517 0.6838 0.088 Uiso 1 1 calc R . . . .
C07O C 1.5350(10) 0.8500(3) 1.2780(7) 0.128(4) Uani 1 1 d . . . . .
H3AA H 1.5095 0.8400 1.2309 0.193 Uiso 1 1 calc GR . . . .
H H 1.5804 0.8361 1.3081 0.193 Uiso 1 1 calc GR . . . .
HA H 1.5626 0.8701 1.2707 0.193 Uiso 1 1 calc GR . . . .
C07P C -0.1636(10) 0.6107(4) 0.2926(11) 0.151(4) Uani 1 1 d . . . . .
H07G H -0.2164 0.6077 0.2518 0.227 Uiso 1 1 calc GR . . . .
H07H H -0.1788 0.6247 0.3285 0.227 Uiso 1 1 calc GR . . . .
H07I H -0.1437 0.5903 0.3150 0.227 Uiso 1 1 calc GR . . . .
C07Q C 1.4633(6) 0.8557(3) 1.3144(4) 0.076(3) Uani 1 1 d . . . . .
H8AA H 1.4372 0.8353 1.3235 0.091 Uiso 1 1 calc R . . . .
HB H 1.4893 0.8659 1.3619 0.091 Uiso 1 1 calc R . . . .
C07R C 1.2551(8) 0.9476(4) 0.7931(9) 0.139(2) Uani 1 1 d . . . . .
H0BA H 1.2639 0.9652 0.8285 0.167 Uiso 1 1 calc DR . . . .
HC H 1.2834 0.9537 0.7543 0.167 Uiso 1 1 calc R . . . .
C07U C 0.6548(5) 0.54175(19) 0.5487(4) 0.053(2) Uani 1 1 d . . . . .
H07J H 0.6547 0.5454 0.4975 0.063 Uiso 1 1 calc R . . . .
H07K H 0.6696 0.5193 0.5607 0.063 Uiso 1 1 calc R . . . .
C07V C 1.0647(9) 0.7276(3) 0.9341(10) 0.139(2) Uani 1 1 d D . . . .
C07W C 0.4310(6) 0.5302(2) 0.8466(5) 0.0635(18) Uani 1 1 d . . . . .
H07L H 0.3761 0.5211 0.8559 0.076 Uiso 1 1 calc R . . . .
H07M H 0.4826 0.5178 0.8751 0.076 Uiso 1 1 calc R . . . .
C07X C -0.2450(7) 0.5091(2) 0.3778(5) 0.073(3) Uani 1 1 d . . . . .
H07X H -0.2966 0.4965 0.3852 0.087 Uiso 1 1 calc R . . . .
C07Y C 0.6327(6) 0.8279(2) 0.9249(4) 0.060(2) Uani 1 1 d . . . . .
H2BA H 0.5906 0.8372 0.9470 0.072 Uiso 1 1 calc R . . . .
C07Z C 0.4321(11) 0.6582(3) 0.9515(6) 0.131(5) Uani 1 1 d . . . . .
H07Z H 0.3849 0.6709 0.9592 0.157 Uiso 1 1 calc R . . . .
C080 C 1.0706(9) 0.7621(3) 0.9533(10) 0.139(2) Uani 1 1 d D . . . .
H08T H 1.1305 0.7670 0.9852 0.167 Uiso 1 1 calc R . . . .
H08U H 1.0615 0.7750 0.9088 0.167 Uiso 1 1 calc R . . . .
C081 C 0.7192(7) 0.8200(2) 0.9629(5) 0.077(3) Uani 1 1 d . . . . .
H081 H 0.7377 0.8248 1.0131 0.092 Uiso 1 1 calc R . . . .
C082 C 1.0108(8) 0.8448(2) 1.1246(5) 0.080(3) Uani 1 1 d . . . . .
H08V H 1.0708 0.8360 1.1473 0.096 Uiso 1 1 calc R . . . .
H08W H 0.9735 0.8421 1.1591 0.096 Uiso 1 1 calc R . . . .
C083 C 0.8472(7) 0.2630(3) 0.7998(6) 0.0937(12) Uani 1 1 d D . . . .
H08A H 0.8905 0.2743 0.8391 0.112 Uiso 1 1 calc R . . . .
H08B H 0.8324 0.2775 0.7576 0.112 Uiso 1 1 calc R . . . .
C084 C 0.3007(8) 0.3543(2) 0.5278(5) 0.0762(18) Uani 1 1 d . . . . .
H084 H 0.2469 0.3642 0.5314 0.091 Uiso 1 1 calc R . . . .
C085 C 0.3999(6) 0.2695(2) 0.5567(5) 0.0626(18) Uani 1 1 d . . . . .
H085 H 0.4464 0.2591 0.5369 0.075 Uiso 1 1 calc R . . . .
C086 C 0.5308(7) 0.8004(2) 0.7102(5) 0.073(3) Uani 1 1 d . . . . .
H08X H 0.5115 0.7807 0.7293 0.087 Uiso 1 1 calc R . . . .
H08Y H 0.5072 0.8006 0.6568 0.087 Uiso 1 1 calc R . . . .
C087 C 0.4528(7) 0.3208(2) 0.5160(5) 0.0742(11) Uani 1 1 d . . . . .
C088 C 0.8998(6) 0.7711(3) 0.8719(5) 0.073(3) Uani 1 1 d . . . . .
H088 H 0.9374 0.7591 0.8497 0.087 Uiso 1 1 calc R . . . .
C08A C 0.4905(9) 0.5713(2) 0.9312(5) 0.098(4) Uani 1 1 d . . . . .
C08C C 0.5924(8) 0.3574(2) 0.4891(5) 0.0762(18) Uani 1 1 d . . . . .
C08E C 0.0284(8) 0.4490(3) 0.7639(7) 0.101(2) Uani 1 1 d . . . . .
H08I H -0.0050 0.4658 0.7818 0.121 Uiso 1 1 calc R . . . .
H08J H 0.0665 0.4374 0.8057 0.121 Uiso 1 1 calc R . . . .
C08F C 0.5276(7) 0.3083(2) 0.5055(5) 0.0742(11) Uani 1 1 d . . . . .
H08F H 0.5336 0.2860 0.5106 0.089 Uiso 1 1 calc R . . . .
C08G C 0.3099(7) 0.2540(2) 0.5315(6) 0.082(2) Uani 1 1 d . . . . .
H08C H 0.2914 0.2534 0.4779 0.098 Uiso 1 1 calc R . . . .
H08D H 0.3134 0.2321 0.5497 0.098 Uiso 1 1 calc R . . . .
C08H C 1.0501(9) 0.5591(4) 0.7201(8) 0.1177(19) Uani 1 1 d . . . . .
H08E H 1.0901 0.5695 0.6952 0.177 Uiso 1 1 calc GR . . . .
H08G H 1.0853 0.5456 0.7590 0.177 Uiso 1 1 calc GR . . . .
H08H H 1.0181 0.5750 0.7409 0.177 Uiso 1 1 calc GR . . . .
C08I C 1.2985(9) 0.9198(3) 0.8289(6) 0.100(2) Uani 1 1 d . . . . .
C08J C -0.0342(9) 0.4269(4) 0.7119(8) 0.1177(19) Uani 1 1 d . . . . .
H08K H -0.0787 0.4393 0.6767 0.177 Uiso 1 1 calc GR . . . .
H08M H -0.0648 0.4131 0.7390 0.177 Uiso 1 1 calc GR . . . .
H08O H 0.0003 0.4139 0.6863 0.177 Uiso 1 1 calc GR . . . .
O08K O 1.1559(6) 0.8127(3) 0.7464(5) 0.131(2) Uani 1 1 d D . . . .
C08L C 0.2421(7) 0.2721(2) 0.5590(5) 0.070(2) Uani 1 1 d . . . . .
H08L H 0.1826 0.2617 0.5395 0.084 Uiso 1 1 calc R . . . .
C08N C 0.5982(6) 0.3243(2) 0.4879(5) 0.0647(19) Uani 1 1 d . . . . .
H08N H 0.6465 0.3136 0.4761 0.078 Uiso 1 1 calc R . . . .
C08P C -0.0966(10) 0.6240(4) 0.2682(8) 0.131(2) Uani 1 1 d . . . . .
H08P H -0.0954 0.6470 0.2770 0.157 Uiso 1 1 calc R . . . .
H08Q H -0.1088 0.6206 0.2153 0.157 Uiso 1 1 calc R . . . .
C08Q C 0.2061(10) 0.3462(3) 0.7014(7) 0.111(5) Uani 1 1 d . . . . .
H3BA H 0.2201 0.3294 0.6702 0.133 Uiso 1 1 calc R . . . .
HD H 0.2628 0.3575 0.7232 0.133 Uiso 1 1 calc R . . . .
C08S C 1.0461(15) 0.6991(4) 0.9079(14) 0.222(6) Uani 1 1 d D . . . .
H08Z H 1.0326 0.6784 0.8889 0.267 Uiso 1 1 calc R . . . .
C08U C 0.2551(7) 0.6575(3) 0.2612(7) 0.101(2) Uani 1 1 d D . . . .
H08R H 0.2283 0.6653 0.2997 0.121 Uiso 1 1 calc R . . . .
H08S H 0.2565 0.6341 0.2622 0.121 Uiso 1 1 calc R . . . .
C08V C 0.8177(10) 0.6313(3) 0.7342(7) 0.111(4) Uani 1 1 d . . . . .
H08 H 0.7773 0.6141 0.7103 0.133 Uiso 1 1 calc R . . . .
HE H 0.7834 0.6456 0.7580 0.133 Uiso 1 1 calc R . . . .
C08Z C 0.2388(9) 0.7818(3) 0.6506(10) 0.139(2) Uani 1 1 d D . . . .
C091 C 1.0367(10) 0.8221(4) 0.6348(7) 0.125(5) Uani 1 1 d . . . . .
H09C H 1.0855 0.8216 0.6101 0.149 Uiso 1 1 calc R . . . .
H09D H 1.0088 0.8009 0.6306 0.149 Uiso 1 1 calc R . . . .
C099 C 1.4469(9) 0.8970(4) 0.8772(8) 0.131(2) Uani 1 1 d . . . . .
H09E H 1.4352 0.8784 0.8447 0.157 Uiso 1 1 calc R . . . .
H09F H 1.4326 0.8916 0.9234 0.157 Uiso 1 1 calc R . . . .
C09D C 0.2113(9) 0.7474(3) 0.6457(10) 0.139(2) Uani 1 1 d D . . . .
H09A H 0.2029 0.7400 0.6927 0.167 Uiso 1 1 calc R . . . .
H09B H 0.1544 0.7445 0.6080 0.167 Uiso 1 1 calc R . . . .
C09H C 1.0764(8) 0.8306(3) 0.7174(6) 0.0937(12) Uani 1 1 d . . . . .
C09J C 1.2002(8) 0.8199(3) 0.8211(6) 0.128(4) Uani 1 1 d D . . . .
H09G H 1.1758 0.8070 0.8547 0.154 Uiso 1 1 calc R . . . .
H09H H 1.1940 0.8425 0.8318 0.154 Uiso 1 1 calc R . . . .
C18 C 1.5450(10) 0.9085(4) 0.8905(11) 0.151(4) Uani 1 1 d . . . . .
H18A H 1.5556 0.9154 0.8445 0.227 Uiso 1 1 calc GR . . . .
H18B H 1.5859 0.8911 0.9105 0.227 Uiso 1 1 calc GR . . . .
H18C H 1.5555 0.9261 0.9247 0.227 Uiso 1 1 calc GR . . . .
C8 C 0.2931(7) 0.5418(3) 0.2425(6) 0.0937(12) Uani 1 1 d . . . . .
H8A H 0.3015 0.5301 0.2886 0.112 Uiso 1 1 calc DR . . . .
H8B H 0.3211 0.5296 0.2100 0.112 Uiso 1 1 calc R . . . .
C1 C 0.2738(9) 0.6199(4) 0.9326(10) 0.139(2) Uani 1 1 d . . . . .
H1A H 0.2698 0.6404 0.9567 0.167 Uiso 1 1 calc R . . . .
H1B H 0.2307 0.6055 0.9463 0.167 Uiso 1 1 calc R . . . .
C7 C 0.2409(8) 0.6254(3) 0.8506(6) 0.100(2) Uani 1 1 d . . . . .
O0AA O 0.2799(6) 0.6120(2) 0.8081(4) 0.113(2) Uani 1 1 d . . . . .
O1AA O 0.1615(6) 0.6437(2) 0.8250(5) 0.1206(19) Uani 1 1 d . . . . .
C0AA C 0.1359(11) 0.6486(4) 0.7502(8) 0.131(2) Uani 1 1 d . . . . .
H0AA H 0.0699 0.6494 0.7316 0.157 Uiso 1 1 calc R . . . .
H0AB H 0.1597 0.6319 0.7242 0.157 Uiso 1 1 calc R . . . .
C3 C 0.1763(10) 0.6792(4) 0.7429(11) 0.151(4) Uani 1 1 d . . . . .
H3A H 0.1697 0.6838 0.6915 0.227 Uiso 1 1 calc GR . . . .
H3B H 0.2401 0.6787 0.7685 0.227 Uiso 1 1 calc GR . . . .
H3C H 0.1464 0.6957 0.7639 0.227 Uiso 1 1 calc GR . . . .
C9 C 0.7479(7) 0.3633(3) 0.5025(5) 0.0937(12) Uani 1 1 d D . . . .
H9A H 0.7898 0.3771 0.4854 0.112 Uiso 1 1 calc R . . . .
H9B H 0.7538 0.3416 0.4852 0.112 Uiso 1 1 calc R . . . .
C2AA C 0.3384(8) 0.6698(3) 0.2683(8) 0.1177(19) Uani 1 1 d D . . . .
H2AA H 0.3442 0.6766 0.2207 0.177 Uiso 1 1 calc GR . . . .
H2AB H 0.3837 0.6538 0.2882 0.177 Uiso 1 1 calc GR . . . .
H2AC H 0.3470 0.6880 0.3010 0.177 Uiso 1 1 calc GR . . . .
C19 C 1.2981(8) 0.8113(4) 0.8265(11) 0.151(4) Uani 1 1 d D . . . .
H19A H 1.3166 0.8210 0.7862 0.227 Uiso 1 1 calc GR . . . .
H19B H 1.3039 0.7883 0.8242 0.227 Uiso 1 1 calc GR . . . .
H19C H 1.3362 0.8191 0.8725 0.227 Uiso 1 1 calc GR . . . .
C6 C 0.3288(8) 0.5697(3) 0.2545(6) 0.0937(12) Uani 1 1 d D . . . .
C1AA C 0.0785(8) 0.7494(3) 0.4473(10) 0.139(2) Uani 1 1 d D . . . .
H1AA H 0.1041 0.7560 0.4072 0.167 Uiso 1 1 calc R . . . .
H1AB H 0.1277 0.7445 0.4907 0.167 Uiso 1 1 calc R . . . .
O1 O 0.4210(6) 0.5619(2) 0.2761(4) 0.1120(17) Uani 1 1 d . . . . .
O5AA O 0.2984(6) 0.5939(2) 0.2735(5) 0.128(2) Uani 1 1 d D . . . .
C5AA C 0.4705(8) 0.5902(3) 0.2947(7) 0.101(2) Uani 1 1 d . . . . .
H5AA H 0.4733 0.5974 0.3445 0.121 Uiso 1 1 calc R . . . .
H5AB H 0.4485 0.6074 0.2596 0.121 Uiso 1 1 calc R . . . .
C20 C 0.7711(8) 0.3636(3) 0.5838(6) 0.0937(12) Uani 1 1 d D . . . .
O2AA O 0.7448(6) 0.3784(3) 0.6314(5) 0.128(2) Uani 1 1 d D . . . .
O4 O 0.8472(6) 0.3471(2) 0.6042(4) 0.1120(17) Uani 1 1 d D . . . .
C7AA C 0.5715(8) 0.5742(4) 0.2869(8) 0.1177(19) Uani 1 1 d . . . . .
H7AA H 0.5694 0.5511 0.2907 0.177 Uiso 1 1 calc GR . . . .
H7AB H 0.6207 0.5824 0.3259 0.177 Uiso 1 1 calc GR . . . .
H7AC H 0.5811 0.5800 0.2399 0.177 Uiso 1 1 calc GR . . . .
C9AA C 0.2689(14) 0.8110(4) 0.6502(14) 0.222(6) Uani 1 1 d D . . . .
H9AA H 0.2906 0.8320 0.6498 0.267 Uiso 1 1 calc R . . . .
C3AA C 0.0138(8) 0.7750(3) 0.4639(10) 0.139(2) Uani 1 1 d D . . . .
C4AA C -0.0177(13) 0.8039(4) 0.4697(13) 0.222(6) Uani 1 1 d D . . . .
H4AA H -0.0401 0.8245 0.4738 0.267 Uiso 1 1 calc R . . . .
C0BA C 0.8936(9) 0.2367(3) 0.7799(9) 0.139(2) Uani 1 1 d D . . . .
C1BA C 0.9081(14) 0.2109(5) 0.7449(12) 0.222(6) Uani 1 1 d D . . . .
H1BA H 0.9185 0.1925 0.7198 0.267 Uiso 1 1 calc R . . . .
C4 C 0.9494(9) 0.3152(3) 0.6953(8) 0.1177(19) Uani 1 1 d . . . . .
H4A H 0.9627 0.3059 0.6522 0.177 Uiso 1 1 calc GR . . . .
H4B H 0.9318 0.2984 0.7241 0.177 Uiso 1 1 calc GR . . . .
H4C H 1.0027 0.3260 0.7244 0.177 Uiso 1 1 calc GR . . . .
C6AA C 0.8749(8) 0.3383(4) 0.6725(7) 0.129(3) Uani 1 1 d . . . . .
H6AA H 0.8225 0.3295 0.6864 0.154 Uiso 1 1 calc R . . . .
H6AB H 0.8929 0.3577 0.7017 0.154 Uiso 1 1 calc R . . . .

loop_
_atom_site_aniso_label
_atom_site_aniso_U_11
_atom_site_aniso_U_22
_atom_site_aniso_U_33
_atom_site_aniso_U_23
_atom_site_aniso_U_13
_atom_site_aniso_U_12
Cl00 0.125(2) 0.117(3) 0.141(3) -0.024(2) 0.0548(18) -0.011(2)
Cl1 0.144(2) 0.0848(18) 0.1109(19) 0.0042(16) 0.0404(16) 0.0015(17)
Cl2 0.144(3) 0.103(3) 0.154(3) 0.010(2) 0.018(2) 0.004(2)
O004 0.066(3) 0.045(3) 0.082(4) 0.008(3) 0.034(3) 0.005(3)
O005 0.051(3) 0.039(3) 0.084(3) 0.008(3) 0.040(2) 0.001(2)
O006 0.075(3) 0.070(4) 0.050(3) -0.008(3) 0.033(2) -0.001(3)
O007 0.113(3) 0.051(2) 0.063(3) 0.008(2) 0.021(2) 0.008(2)
O008 0.071(3) 0.064(4) 0.089(4) -0.011(3) 0.032(3) -0.023(3)
O009 0.060(3) 0.062(4) 0.063(3) 0.015(3) 0.028(2) -0.004(3)
O00A 0.066(3) 0.040(3) 0.085(4) 0.002(3) 0.020(3) 0.003(3)
O00B 0.118(3) 0.116(4) 0.093(3) 0.017(3) 0.010(3) -0.011(3)
O00C 0.101(4) 0.048(3) 0.056(3) 0.013(3) 0.031(3) -0.012(3)
O00D 0.080(4) 0.050(4) 0.077(4) -0.006(3) 0.009(3) -0.004(3)
O00E 0.063(3) 0.066(4) 0.063(3) -0.006(3) 0.026(2) 0.008(3)
O00F 0.090(3) 0.064(4) 0.059(3) 0.017(3) 0.049(2) 0.012(3)
O00G 0.158(4) 0.052(3) 0.074(3) 0.003(2) 0.053(2) -0.007(3)
O00H 0.193(4) 0.050(2) 0.063(2) -0.0140(18) 0.044(2) -0.033(2)
O00I 0.060(3) 0.101(5) 0.094(4) 0.008(4) 0.040(3) 0.019(3)
O00J 0.089(3) 0.049(3) 0.052(3) 0.004(3) 0.039(2) -0.005(3)
O00K 0.071(3) 0.058(4) 0.068(3) 0.005(3) 0.028(3) 0.005(3)
O00L 0.090(4) 0.059(4) 0.053(3) 0.006(3) -0.012(3) -0.012(3)
O00M 0.092(4) 0.087(5) 0.082(4) 0.027(4) 0.042(3) 0.015(4)
O00N 0.054(3) 0.072(4) 0.069(3) 0.017(3) 0.024(2) 0.013(3)
O00O 0.114(5) 0.062(4) 0.091(5) 0.028(4) 0.002(4) 0.004(4)
N00P 0.078(4) 0.039(4) 0.064(4) 0.018(3) 0.035(3) 0.015(3)
O00Q 0.126(5) 0.073(4) 0.084(4) 0.006(4) 0.050(3) 0.031(4)
O00R 0.089(4) 0.050(3) 0.066(4) -0.008(3) 0.011(3) -0.011(3)
N00S 0.087(4) 0.043(4) 0.044(3) -0.017(3) 0.028(3) -0.011(3)
O00T 0.100(3) 0.079(4) 0.080(3) 0.002(3) 0.067(2) 0.015(3)
O00U 0.089(4) 0.036(3) 0.084(4) -0.003(3) 0.029(3) -0.017(3)
O00V 0.082(4) 0.081(4) 0.065(3) 0.029(3) 0.022(3) 0.024(3)
O00W 0.089(4) 0.061(4) 0.099(4) -0.018(3) 0.037(3) 0.006(3)
O00X 0.095(4) 0.092(5) 0.100(4) 0.029(4) 0.068(3) 0.014(4)
O00Y 0.137(4) 0.146(5) 0.060(3) 0.004(3) 0.032(3) 0.047(4)
O00Z 0.117(5) 0.045(3) 0.069(4) -0.006(3) -0.001(4) -0.028(3)
N010 0.133(5) 0.019(3) 0.060(4) 0.000(3) 0.053(3) 0.001(4)
O011 0.112(5) 0.096(5) 0.063(4) 0.019(4) 0.021(3) 0.006(4)
C012 0.081(5) 0.021(4) 0.040(4) -0.003(3) 0.024(3) 0.011(3)
C013 0.041(3) 0.031(4) 0.040(4) -0.001(3) 0.017(3) 0.005(3)
O014 0.113(3) 0.089(3) 0.142(4) 0.014(3) 0.001(3) 0.021(3)
O015 0.038(3) 0.067(4) 0.079(4) 0.020(3) 0.015(2) -0.010(3)
O016 0.100(4) 0.051(4) 0.104(5) 0.020(3) 0.034(4) -0.002(3)
O017 0.108(4) 0.058(4) 0.084(4) 0.001(3) 0.034(3) -0.002(4)
O018 0.213(7) 0.063(4) 0.055(3) -0.003(3) 0.047(4) -0.044(5)
N019 0.095(5) 0.073(5) 0.058(4) -0.006(4) 0.000(4) 0.029(4)
O01A 0.091(4) 0.078(4) 0.058(3) 0.000(3) 0.012(3) 0.029(3)
O01B 0.133(5) 0.057(4) 0.046(3) -0.011(3) -0.017(4) 0.020(4)
O01C 0.148(4) 0.130(4) 0.112(3) 0.008(3) 0.044(3) 0.026(3)
C01D 0.143(5) 0.095(5) 0.076(4) 0.008(3) 0.055(3) 0.019(4)
O01E 0.134(5) 0.127(6) 0.064(4) -0.011(4) 0.034(4) 0.048(5)
C01F 0.093(5) 0.018(4) 0.045(4) 0.010(3) 0.022(4) -0.003(4)
C01G 0.074(4) 0.028(4) 0.068(4) 0.014(3) 0.049(3) -0.003(3)
C01H 0.073(5) 0.018(4) 0.048(4) 0.003(3) 0.015(4) 0.007(3)
C01I 0.034(3) 0.028(3) 0.035(3) 0.006(3) 0.013(3) 0.015(3)
C01J 0.070(4) 0.035(4) 0.049(4) 0.019(3) 0.046(3) 0.011(3)
O01K 0.056(3) 0.134(6) 0.096(4) 0.024(4) 0.036(3) 0.029(4)
O01L 0.154(6) 0.064(4) 0.043(3) -0.005(3) 0.007(4) 0.001(4)
C01M 0.068(4) 0.036(4) 0.021(3) -0.014(3) 0.018(3) -0.006(3)
N01N 0.101(5) 0.025(3) 0.047(4) 0.004(3) 0.020(3) -0.004(3)
C01O 0.051(4) 0.055(5) 0.043(4) 0.004(4) 0.018(3) 0.006(4)
C01P 0.039(4) 0.028(4) 0.058(4) -0.001(3) 0.011(3) -0.001(3)
Cl01 0.336(5) 0.218(4) 0.278(5) 0.120(4) 0.189(3) 0.177(3)
O01R 0.137(5) 0.049(4) 0.087(4) 0.003(3) 0.054(3) -0.006(4)
N01S 0.080(4) 0.066(4) 0.083(4) 0.049(3) 0.047(3) 0.041(3)
O01T 0.121(4) 0.085(4) 0.065(3) 0.018(3) 0.047(3) 0.044(4)
C01U 0.143(3) 0.0354(18) 0.0496(17) 0.0072(15) 0.0378(17) -0.004(2)
C01V 0.038(3) 0.039(4) 0.041(4) 0.003(3) 0.013(3) 0.021(3)
N01W 0.106(5) 0.031(3) 0.041(3) -0.001(3) 0.035(3) 0.006(3)
C01X 0.061(4) 0.041(4) 0.058(4) -0.002(4) 0.028(3) 0.010(4)
C01Y 0.059(4) 0.059(5) 0.038(4) -0.002(4) 0.016(3) -0.016(4)
C01Z 0.071(5) 0.043(5) 0.072(5) 0.024(4) 0.041(4) 0.012(4)
O020 0.193(4) 0.050(2) 0.063(2) -0.0140(18) 0.044(2) -0.033(2)
C021 0.056(4) 0.054(5) 0.042(4) 0.001(4) 0.023(3) -0.021(4)
O023 0.145(5) 0.062(4) 0.051(3) -0.005(3) 0.035(3) -0.046(4)
C024 0.055(4) 0.052(5) 0.037(4) -0.006(4) 0.005(3) -0.001(4)
C025 0.128(4) 0.049(3) 0.054(3) -0.002(2) 0.028(3) -0.013(3)
C026 0.110(5) 0.037(3) 0.058(4) 0.021(3) 0.012(3) 0.002(3)
C027 0.073(5) 0.054(5) 0.048(4) -0.004(4) 0.017(4) 0.006(4)
O028 0.087(4) 0.046(4) 0.183(8) -0.022(4) 0.025(5) -0.010(3)
C029 0.065(4) 0.025(4) 0.064(4) 0.013(3) 0.032(3) 0.023(3)
C02A 0.049(4) 0.038(4) 0.052(4) 0.005(3) 0.014(3) 0.021(3)
C02B 0.065(4) 0.025(4) 0.051(4) 0.017(3) 0.015(3) 0.004(3)
C02C 0.039(3) 0.025(4) 0.050(4) 0.017(3) 0.021(3) 0.002(3)
C02D 0.112(2) 0.084(2) 0.087(2) -0.003(2) 0.0287(19) 0.003(2)
C02E 0.093(5) 0.039(4) 0.022(3) 0.009(3) 0.026(3) 0.000(4)
C02F 0.049(4) 0.038(5) 0.097(6) -0.001(4) 0.019(4) -0.020(4)
N02G 0.119(6) 0.050(4) 0.057(4) 0.002(4) 0.003(4) -0.034(4)
C02H 0.082(5) 0.041(5) 0.059(5) 0.018(4) 0.032(4) 0.018(4)
C02I 0.071(4) 0.028(4) 0.064(4) -0.002(4) 0.039(3) 0.001(4)
O02J 0.113(3) 0.089(3) 0.142(4) 0.014(3) 0.001(3) 0.021(3)
C02K 0.110(6) 0.027(4) 0.024(4) -0.005(3) -0.013(4) 0.013(4)
C02L 0.088(5) 0.047(5) 0.045(4) -0.003(4) 0.026(4) 0.023(4)
C02M 0.097(4) 0.043(3) 0.061(3) -0.011(3) 0.034(3) 0.003(3)
C02N 0.120(7) 0.023(4) 0.028(4) -0.010(3) 0.003(4) 0.010(4)
C02O 0.083(5) 0.039(4) 0.040(4) -0.005(3) 0.038(3) -0.006(4)
C02P 0.140(3) 0.0398(17) 0.0465(16) 0.0053(14) 0.0312(17) -0.0157(18)
C02Q 0.096(5) 0.029(4) 0.076(5) -0.004(4) 0.044(4) -0.002(4)
C02R 0.121(4) 0.054(3) 0.061(3) -0.023(2) 0.051(2) -0.008(3)
C02S 0.056(4) 0.040(4) 0.028(3) 0.004(3) 0.019(3) 0.016(3)
C02T 0.047(4) 0.073(5) 0.032(4) 0.002(4) 0.011(3) 0.026(4)
O02U 0.266(10) 0.076(5) 0.051(4) 0.013(4) 0.018(5) -0.062(6)
C02V 0.037(3) 0.043(4) 0.035(3) 0.007(3) 0.012(3) 0.004(3)
C02W 0.085(5) 0.038(4) 0.047(4) 0.003(3) 0.041(3) 0.005(4)
C02X 0.063(4) 0.042(5) 0.068(5) 0.015(4) 0.031(4) 0.000(4)
O02Y 0.187(7) 0.087(5) 0.078(5) 0.006(4) 0.045(5) -0.014(5)
C02Z 0.096(6) 0.031(4) 0.074(5) 0.012(4) 0.028(5) 0.020(4)
C030 0.094(5) 0.035(4) 0.068(5) 0.007(4) 0.052(4) 0.009(4)
C032 0.067(5) 0.029(4) 0.055(4) 0.003(3) 0.020(4) -0.007(4)
C033 0.101(5) 0.024(4) 0.044(4) 0.003(3) 0.047(3) -0.002(4)
O034 0.158(4) 0.052(3) 0.074(3) 0.003(2) 0.053(2) -0.007(3)
C035 0.102(3) 0.041(3) 0.041(2) 0.008(2) 0.031(2) -0.002(3)
C036 0.079(5) 0.052(5) 0.033(4) -0.009(4) 0.009(4) 0.016(4)
C037 0.045(4) 0.042(4) 0.051(4) 0.001(3) 0.020(3) 0.011(3)
C038 0.034(3) 0.022(4) 0.064(4) 0.004(3) 0.019(3) 0.000(3)
C039 0.107(6) 0.035(4) 0.071(5) 0.029(4) 0.048(4) 0.019(4)
C03A 0.083(5) 0.042(5) 0.062(5) -0.003(4) 0.035(4) -0.002(4)
C03B 0.041(4) 0.061(5) 0.042(4) 0.008(4) 0.016(3) -0.019(3)
C03C 0.043(3) 0.037(4) 0.080(5) -0.002(4) 0.033(3) 0.017(3)
C03D 0.067(4) 0.026(4) 0.053(4) 0.007(3) 0.040(3) 0.015(3)
C03E 0.074(5) 0.031(4) 0.034(4) 0.012(3) -0.012(4) -0.008(4)
C03F 0.070(4) 0.051(5) 0.051(4) 0.007(4) 0.045(3) 0.003(4)
C03G 0.053(4) 0.054(5) 0.032(3) -0.013(3) 0.019(3) -0.026(3)
C03H 0.098(5) 0.017(4) 0.077(5) 0.002(4) 0.054(4) 0.009(4)
C03I 0.070(4) 0.045(5) 0.069(5) 0.006(4) 0.042(3) -0.005(4)
C03J 0.072(4) 0.057(5) 0.074(4) 0.036(4) 0.056(3) 0.026(4)
C03K 0.082(5) 0.017(4) 0.036(4) -0.008(3) 0.000(4) -0.013(4)
C03L 0.102(4) 0.039(3) 0.040(3) -0.006(3) 0.026(3) -0.014(3)
C03M 0.140(3) 0.0398(17) 0.0465(16) 0.0053(14) 0.0312(17) -0.0157(18)
C03N 0.071(5) 0.051(5) 0.065(5) 0.006(4) 0.020(4) 0.003(4)
C03O 0.061(4) 0.058(5) 0.042(4) -0.012(4) 0.013(3) 0.003(4)
C03P 0.080(5) 0.036(4) 0.040(4) 0.016(3) 0.009(4) 0.007(4)
C03Q 0.056(4) 0.042(4) 0.036(4) -0.003(3) 0.009(3) 0.015(4)
C03R 0.093(5) 0.030(4) 0.021(3) 0.011(3) 0.015(3) 0.006(4)
C03S 0.092(5) 0.031(4) 0.051(4) 0.022(3) 0.029(4) -0.004(4)
C03T 0.126(7) 0.029(4) 0.039(4) -0.005(4) 0.016(5) -0.004(5)
C03U 0.158(8) 0.034(5) 0.035(4) -0.003(4) 0.033(5) 0.006(5)
C03V 0.126(6) 0.033(4) 0.047(4) -0.007(3) 0.060(3) -0.008(4)
C03W 0.077(5) 0.031(4) 0.058(4) 0.008(3) 0.039(3) 0.007(4)
C03X 0.112(2) 0.084(2) 0.087(2) -0.003(2) 0.0287(19) 0.003(2)
C03Y 0.063(4) 0.049(5) 0.028(4) -0.009(3) 0.005(3) 0.001(4)
C03Z 0.058(4) 0.042(4) 0.053(4) 0.009(4) 0.016(4) 0.012(4)
C040 0.074(5) 0.045(5) 0.047(4) -0.011(4) 0.029(3) -0.003(4)
C041 0.071(4) 0.048(5) 0.040(4) 0.019(3) 0.027(3) 0.009(4)
C042 0.112(2) 0.084(2) 0.087(2) -0.003(2) 0.0287(19) 0.003(2)
C043 0.101(5) 0.028(4) 0.035(4) -0.006(3) 0.030(3) -0.026(4)
C044 0.102(3) 0.041(3) 0.041(2) 0.008(2) 0.031(2) -0.002(3)
C045 0.103(4) 0.051(4) 0.033(3) -0.009(3) 0.019(3) 0.002(3)
C046 0.090(5) 0.047(5) 0.049(4) 0.009(4) 0.026(4) 0.010(4)
C047 0.044(4) 0.056(5) 0.054(4) 0.015(4) 0.025(3) 0.000(4)
C048 0.075(3) 0.071(4) 0.059(3) 0.015(3) 0.041(2) 0.024(3)
C049 0.101(4) 0.031(3) 0.059(3) -0.004(3) 0.026(3) -0.007(3)
C04A 0.051(4) 0.047(5) 0.050(4) 0.011(4) 0.022(3) 0.006(4)
O04B 0.175(5) 0.077(5) 0.117(4) 0.000(4) 0.109(3) 0.032(4)
C04C 0.123(6) 0.072(6) 0.051(4) 0.007(4) 0.063(3) -0.026(5)
C04D 0.053(4) 0.033(4) 0.084(6) -0.006(4) 0.016(4) 0.018(3)
C04E 0.072(5) 0.050(5) 0.067(5) 0.012(4) 0.026(4) 0.021(4)
C04F 0.251(15) 0.038(5) 0.030(5) 0.008(4) -0.006(7) -0.016(8)
C04H 0.042(4) 0.031(4) 0.046(4) -0.003(3) 0.005(3) -0.013(3)
C04I 0.073(5) 0.128(9) 0.022(4) 0.007(5) 0.017(3) -0.007(6)
C04J 0.138(4) 0.144(5) 0.095(3) 0.013(3) 0.001(3) 0.029(4)
O04K 0.229(9) 0.045(4) 0.099(5) 0.044(4) 0.004(6) 0.004(5)
C04L 0.102(4) 0.039(3) 0.040(3) -0.006(3) 0.026(3) -0.014(3)
O04M 0.113(3) 0.051(2) 0.063(3) 0.008(2) 0.021(2) 0.008(2)
C04N 0.071(5) 0.032(4) 0.034(4) -0.002(3) -0.008(4) -0.020(4)
C04O 0.112(2) 0.084(2) 0.087(2) -0.003(2) 0.0287(19) 0.003(2)
C04P 0.140(8) 0.040(5) 0.044(4) 0.021(4) 0.031(5) 0.019(5)
C04Q 0.064(4) 0.026(4) 0.075(5) -0.005(4) 0.028(4) 0.011(3)
O04R 0.193(4) 0.050(2) 0.063(2) -0.0140(18) 0.044(2) -0.033(2)
C04S 0.138(7) 0.065(5) 0.020(4) 0.012(3) -0.008(4) -0.072(4)
C04T 0.156(7) 0.045(5) 0.059(4) -0.021(4) 0.074(4) -0.048(5)
C04U 0.140(3) 0.0398(17) 0.0465(16) 0.0053(14) 0.0312(17) -0.0157(18)
C04V 0.085(4) 0.039(3) 0.044(3) 0.010(3) 0.014(3) -0.006(3)
C04W 0.051(4) 0.049(5) 0.028(3) -0.004(3) 0.010(3) 0.015(3)
C04X 0.122(5) 0.073(6) 0.068(4) -0.030(4) 0.078(3) -0.058(4)
C04Y 0.076(5) 0.032(4) 0.043(4) -0.011(3) 0.024(3) -0.010(4)
C04Z 0.077(5) 0.021(4) 0.049(4) -0.008(3) 0.021(4) -0.007(4)
C050 0.113(5) 0.052(4) 0.088(5) -0.011(4) 0.040(4) -0.003(4)
C051 0.065(5) 0.047(5) 0.068(5) 0.001(4) 0.024(4) 0.008(4)
C052 0.143(3) 0.0354(18) 0.0496(17) 0.0072(15) 0.0378(17) -0.004(2)
C053 0.056(5) 0.092(7) 0.067(5) -0.016(5) 0.021(4) -0.011(5)
C054 0.143(3) 0.0354(18) 0.0496(17) 0.0072(15) 0.0378(17) -0.004(2)
C055 0.084(5) 0.037(4) 0.042(4) 0.001(3) 0.014(4) 0.020(4)
C056 0.102(6) 0.030(4) 0.052(4) -0.016(3) 0.035(4) 0.008(4)
C057 0.102(3) 0.041(3) 0.041(2) 0.008(2) 0.031(2) -0.002(3)
C058 0.083(5) 0.039(4) 0.044(4) -0.020(4) 0.008(4) 0.008(4)
C059 0.091(4) 0.052(4) 0.042(3) 0.012(3) 0.028(3) -0.008(3)
C05A 0.115(6) 0.063(5) 0.038(4) -0.023(4) 0.029(4) -0.044(5)
C05B 0.065(4) 0.031(4) 0.072(5) 0.020(4) 0.022(4) 0.020(4)
C05C 0.122(7) 0.063(6) 0.021(4) 0.014(4) 0.015(4) 0.006(5)
C05D 0.108(6) 0.049(5) 0.092(6) 0.011(5) 0.069(4) 0.016(5)
C05E 0.077(5) 0.059(5) 0.026(4) -0.014(3) 0.005(3) 0.027(4)
C05F 0.104(7) 0.079(7) 0.049(5) 0.024(5) 0.022(4) 0.013(6)
C05G 0.106(6) 0.042(5) 0.024(4) -0.004(3) 0.003(4) 0.009(5)
C05H 0.045(4) 0.062(5) 0.044(4) 0.005(4) 0.011(3) 0.009(4)
C05I 0.082(5) 0.043(5) 0.089(6) 0.006(4) 0.046(4) 0.014(4)
C05J 0.069(5) 0.085(6) 0.064(5) -0.036(5) 0.028(4) -0.038(5)
C05K 0.068(3) 0.027(3) 0.063(3) 0.002(3) 0.016(3) 0.003(3)
C05L 0.143(3) 0.0354(18) 0.0496(17) 0.0072(15) 0.0378(17) -0.004(2)
C05M 0.109(4) 0.092(4) 0.094(4) 0.025(3) 0.011(3) -0.004(3)
C05N 0.094(5) 0.057(5) 0.056(4) 0.029(4) 0.051(3) 0.013(4)
C05O 0.081(5) 0.024(4) 0.077(5) 0.004(4) 0.028(4) 0.019(4)
C05P 0.048(4) 0.044(4) 0.054(4) 0.013(4) 0.025(3) 0.017(3)
C05Q 0.076(5) 0.070(6) 0.061(5) 0.003(5) 0.012(4) 0.012(5)
C05R 0.091(4) 0.052(4) 0.042(3) 0.012(3) 0.028(3) -0.008(3)
C05S 0.070(5) 0.066(6) 0.059(5) 0.003(4) 0.020(4) 0.028(4)
C05T 0.104(6) 0.070(6) 0.032(4) 0.012(4) 0.002(4) -0.024(5)
C05U 0.078(5) 0.079(6) 0.037(4) -0.002(4) 0.017(4) 0.041(4)
C05V 0.075(3) 0.071(4) 0.059(3) 0.015(3) 0.041(2) 0.024(3)
C05W 0.047(4) 0.022(4) 0.094(6) 0.005(4) 0.030(4) 0.008(3)
C05X 0.066(4) 0.053(5) 0.036(4) -0.005(4) 0.014(3) 0.013(4)
C05Y 0.083(5) 0.026(4) 0.041(4) 0.001(3) 0.016(4) 0.002(4)
C05Z 0.119(7) 0.032(5) 0.061(5) 0.022(4) 0.024(5) -0.012(5)
C060 0.091(6) 0.044(5) 0.071(5) 0.015(4) 0.033(4) 0.003(5)
C061 0.122(8) 0.056(6) 0.063(6) 0.005(5) 0.024(5) 0.005(6)
C062 0.120(7) 0.063(6) 0.052(5) 0.003(5) 0.010(5) -0.049(5)
C063 0.113(7) 0.035(5) 0.049(5) -0.007(4) 0.016(5) 0.006(5)
C064 0.068(5) 0.061(5) 0.035(4) 0.002(4) 0.020(3) 0.003(4)
C065 0.094(6) 0.076(6) 0.044(5) -0.030(4) 0.005(4) -0.007(5)
C066 0.120(7) 0.072(6) 0.037(4) -0.002(4) 0.039(4) -0.013(6)
C067 0.089(5) 0.040(5) 0.046(4) -0.008(4) 0.025(4) -0.012(4)
C068 0.147(8) 0.072(6) 0.047(5) 0.027(4) 0.035(5) -0.003(6)
C069 0.084(5) 0.039(4) 0.036(4) -0.005(4) 0.011(4) -0.012(4)
C06A 0.068(3) 0.027(3) 0.063(3) 0.002(3) 0.016(3) 0.003(3)
C06B 0.143(8) 0.050(5) 0.034(4) 0.021(4) 0.021(5) 0.025(5)
C06C 0.144(2) 0.0848(18) 0.1109(19) 0.0042(16) 0.0404(16) 0.0015(17)
C06D 0.140(3) 0.0398(17) 0.0465(16) 0.0053(14) 0.0312(17) -0.0157(18)
C06E 0.096(6) 0.084(6) 0.030(4) -0.006(4) -0.010(4) 0.037(5)
C06F 0.085(4) 0.035(3) 0.071(4) 0.016(3) 0.022(3) -0.016(3)
C06G 0.099(6) 0.047(5) 0.045(5) 0.013(4) 0.008(4) 0.016(5)
C06H 0.143(3) 0.0354(18) 0.0496(17) 0.0072(15) 0.0378(17) -0.004(2)
C06I 0.140(3) 0.0398(17) 0.0465(16) 0.0053(14) 0.0312(17) -0.0157(18)
C06J 0.046(4) 0.034(4) 0.091(6) 0.017(4) 0.024(4) 0.011(3)
C06K 0.123(3) 0.096(4) 0.147(4) 0.014(3) 0.057(3) 0.008(3)
C06L 0.143(3) 0.0354(18) 0.0496(17) 0.0072(15) 0.0378(17) -0.004(2)
C06M 0.103(4) 0.051(4) 0.033(3) -0.009(3) 0.019(3) 0.002(3)
C06N 0.095(6) 0.046(5) 0.110(7) 0.021(5) 0.036(5) -0.005(5)
C06O 0.109(6) 0.023(4) 0.064(5) 0.004(4) 0.032(4) -0.010(4)
C06P 0.125(7) 0.034(4) 0.039(4) -0.009(4) 0.028(4) 0.008(5)
C06Q 0.080(6) 0.066(6) 0.081(6) -0.003(5) 0.029(5) -0.008(5)
C06R 0.085(6) 0.037(5) 0.155(9) -0.020(6) 0.045(6) -0.012(5)
C06S 0.094(6) 0.055(5) 0.046(4) -0.008(4) 0.016(4) -0.012(5)
C06T 0.139(8) 0.106(8) 0.056(5) -0.037(5) 0.016(5) 0.049(6)
C06U 0.075(5) 0.073(6) 0.039(4) 0.001(4) 0.017(4) 0.006(5)
C06V 0.098(3) 0.115(3) 0.200(5) -0.015(4) 0.032(3) 0.010(3)
C06W 0.144(2) 0.0848(18) 0.1109(19) 0.0042(16) 0.0404(16) 0.0015(17)
C06X 0.051(4) 0.060(5) 0.062(5) 0.025(4) 0.018(4) 0.026(4)
C06Y 0.062(4) 0.055(5) 0.097(6) -0.012(5) 0.043(4) 0.026(4)
C06Z 0.121(4) 0.054(3) 0.061(3) -0.023(2) 0.051(2) -0.008(3)
C070 0.066(5) 0.052(5) 0.098(6) 0.023(5) 0.031(4) 0.011(4)
C071 0.083(7) 0.067(7) 0.184(11) 0.054(7) 0.043(7) 0.016(6)
C072 0.144(2) 0.0848(18) 0.1109(19) 0.0042(16) 0.0404(16) 0.0015(17)
C073 0.143(3) 0.0354(18) 0.0496(17) 0.0072(15) 0.0378(17) -0.004(2)
O074 0.173(7) 0.126(7) 0.187(9) 0.009(7) 0.056(7) -0.068(6)
C075 0.130(5) 0.152(8) 0.128(6) 0.063(6) 0.077(4) 0.066(5)
C076 0.046(4) 0.071(6) 0.059(5) 0.030(4) -0.008(4) -0.006(4)
C077 0.190(9) 0.048(6) 0.107(6) -0.014(5) 0.101(5) -0.018(6)
C079 0.152(9) 0.044(5) 0.057(6) -0.003(5) -0.034(6) 0.009(6)
C07A 0.110(7) 0.048(5) 0.059(6) 0.011(5) -0.007(5) 0.007(5)
C07B 0.088(6) 0.095(7) 0.070(5) -0.021(5) 0.039(4) -0.018(6)
C07C 0.140(3) 0.0398(17) 0.0465(16) 0.0053(14) 0.0312(17) -0.0157(18)
C07D 0.102(6) 0.021(4) 0.052(4) -0.002(3) 0.026(4) -0.008(4)
C07E 0.085(4) 0.039(3) 0.044(3) 0.010(3) 0.014(3) -0.006(3)
C07F 0.062(5) 0.101(8) 0.065(6) -0.002(6) 0.003(4) 0.025(5)
C07H 0.070(4) 0.059(5) 0.025(3) 0.008(3) 0.023(3) 0.005(4)
C07I 0.103(6) 0.038(5) 0.049(5) 0.001(4) 0.018(4) -0.005(5)
C07J 0.078(5) 0.063(6) 0.083(6) -0.026(5) 0.026(5) -0.001(5)
C07K 0.141(9) 0.095(8) 0.049(5) 0.022(6) 0.001(6) -0.004(8)
O07L 0.134(5) 0.095(5) 0.114(6) -0.007(5) 0.039(4) 0.051(4)
C07M 0.062(5) 0.056(6) 0.098(7) 0.023(5) 0.018(5) -0.001(4)
C07N 0.121(4) 0.054(3) 0.061(3) -0.023(2) 0.051(2) -0.008(3)
C07O 0.197(9) 0.098(6) 0.080(6) 0.009(5) 0.018(6) 0.051(6)
C07P 0.121(5) 0.111(6) 0.201(8) -0.024(6) 0.003(5) 0.022(5)
C07Q 0.086(5) 0.112(8) 0.034(4) 0.018(5) 0.024(4) 0.043(5)
C07R 0.098(3) 0.115(3) 0.200(5) -0.015(4) 0.032(3) 0.010(3)
C07U 0.084(4) 0.029(4) 0.063(4) 0.001(3) 0.050(3) -0.005(4)
C07V 0.098(3) 0.115(3) 0.200(5) -0.015(4) 0.032(3) 0.010(3)
C07W 0.085(4) 0.035(3) 0.071(4) 0.016(3) 0.022(3) -0.016(3)
C07X 0.090(6) 0.072(6) 0.066(5) 0.020(5) 0.037(4) 0.005(5)
C07Y 0.094(5) 0.048(5) 0.051(4) 0.005(4) 0.044(4) -0.008(4)
C07Z 0.292(14) 0.056(7) 0.075(6) -0.007(5) 0.103(6) -0.015(8)
C080 0.098(3) 0.115(3) 0.200(5) -0.015(4) 0.032(3) 0.010(3)
C081 0.127(6) 0.057(5) 0.067(5) -0.024(4) 0.064(4) -0.040(5)
C082 0.132(8) 0.044(5) 0.054(5) 0.021(4) 0.007(5) 0.006(5)
C083 0.112(2) 0.084(2) 0.087(2) -0.003(2) 0.0287(19) 0.003(2)
C084 0.128(4) 0.049(3) 0.054(3) -0.002(2) 0.028(3) -0.013(3)
C085 0.101(4) 0.031(3) 0.059(3) -0.004(3) 0.026(3) -0.007(3)
C086 0.109(7) 0.025(4) 0.082(6) 0.022(4) 0.021(5) -0.014(4)
C087 0.140(3) 0.0398(17) 0.0465(16) 0.0053(14) 0.0312(17) -0.0157(18)
C088 0.081(6) 0.085(7) 0.046(5) 0.018(5) 0.007(4) -0.009(5)
C08A 0.199(11) 0.038(5) 0.037(5) 0.022(4) -0.004(6) -0.027(6)
C08C 0.128(4) 0.049(3) 0.054(3) -0.002(2) 0.028(3) -0.013(3)
C08E 0.109(4) 0.092(4) 0.094(4) 0.025(3) 0.011(3) -0.004(3)
C08F 0.140(3) 0.0398(17) 0.0465(16) 0.0053(14) 0.0312(17) -0.0157(18)
C08G 0.113(5) 0.052(4) 0.088(5) -0.011(4) 0.040(4) -0.003(4)
C08H 0.123(3) 0.096(4) 0.147(4) 0.014(3) 0.057(3) 0.008(3)
C08I 0.143(5) 0.095(5) 0.076(4) 0.008(3) 0.055(3) 0.019(4)
C08J 0.123(3) 0.096(4) 0.147(4) 0.014(3) 0.057(3) 0.008(3)
O08K 0.138(4) 0.144(5) 0.095(3) 0.013(3) 0.001(3) 0.029(4)
C08L 0.110(5) 0.037(3) 0.058(4) 0.021(3) 0.012(3) 0.002(3)
C08N 0.097(4) 0.043(3) 0.061(3) -0.011(3) 0.034(3) 0.003(3)
C08P 0.138(4) 0.144(5) 0.095(3) 0.013(3) 0.001(3) 0.029(4)
C08Q 0.165(11) 0.052(6) 0.103(9) -0.007(6) 0.012(8) 0.013(7)
C08S 0.179(9) 0.195(12) 0.241(12) 0.010(10) -0.038(8) 0.001(8)
C08U 0.109(4) 0.092(4) 0.094(4) 0.025(3) 0.011(3) -0.004(3)
C08V 0.171(10) 0.053(7) 0.128(9) -0.003(6) 0.072(7) -0.002(7)
C08Z 0.098(3) 0.115(3) 0.200(5) -0.015(4) 0.032(3) 0.010(3)
C091 0.175(10) 0.124(11) 0.101(7) -0.024(7) 0.083(6) -0.027(9)
C099 0.138(4) 0.144(5) 0.095(3) 0.013(3) 0.001(3) 0.029(4)
C09D 0.098(3) 0.115(3) 0.200(5) -0.015(4) 0.032(3) 0.010(3)
C09H 0.112(2) 0.084(2) 0.087(2) -0.003(2) 0.0287(19) 0.003(2)
C09J 0.197(9) 0.098(6) 0.080(6) 0.009(5) 0.018(6) 0.051(6)
C18 0.121(5) 0.111(6) 0.201(8) -0.024(6) 0.003(5) 0.022(5)
C8 0.112(2) 0.084(2) 0.087(2) -0.003(2) 0.0287(19) 0.003(2)
C1 0.098(3) 0.115(3) 0.200(5) -0.015(4) 0.032(3) 0.010(3)
C7 0.143(5) 0.095(5) 0.076(4) 0.008(3) 0.055(3) 0.019(4)
O0AA 0.137(4) 0.146(5) 0.060(3) 0.004(3) 0.032(3) 0.047(4)
O1AA 0.113(3) 0.089(3) 0.142(4) 0.014(3) 0.001(3) 0.021(3)
C0AA 0.138(4) 0.144(5) 0.095(3) 0.013(3) 0.001(3) 0.029(4)
C3 0.121(5) 0.111(6) 0.201(8) -0.024(6) 0.003(5) 0.022(5)
C9 0.112(2) 0.084(2) 0.087(2) -0.003(2) 0.0287(19) 0.003(2)
C2AA 0.123(3) 0.096(4) 0.147(4) 0.014(3) 0.057(3) 0.008(3)
C19 0.121(5) 0.111(6) 0.201(8) -0.024(6) 0.003(5) 0.022(5)
C6 0.112(2) 0.084(2) 0.087(2) -0.003(2) 0.0287(19) 0.003(2)
C1AA 0.098(3) 0.115(3) 0.200(5) -0.015(4) 0.032(3) 0.010(3)
O1 0.118(3) 0.116(4) 0.093(3) 0.017(3) 0.010(3) -0.011(3)
O5AA 0.148(4) 0.130(4) 0.112(3) 0.008(3) 0.044(3) 0.026(3)
C5AA 0.109(4) 0.092(4) 0.094(4) 0.025(3) 0.011(3) -0.004(3)
C20 0.112(2) 0.084(2) 0.087(2) -0.003(2) 0.0287(19) 0.003(2)
O2AA 0.148(4) 0.130(4) 0.112(3) 0.008(3) 0.044(3) 0.026(3)
O4 0.118(3) 0.116(4) 0.093(3) 0.017(3) 0.010(3) -0.011(3)
C7AA 0.123(3) 0.096(4) 0.147(4) 0.014(3) 0.057(3) 0.008(3)
C9AA 0.179(9) 0.195(12) 0.241(12) 0.010(10) -0.038(8) 0.001(8)
C3AA 0.098(3) 0.115(3) 0.200(5) -0.015(4) 0.032(3) 0.010(3)
C4AA 0.179(9) 0.195(12) 0.241(12) 0.010(10) -0.038(8) 0.001(8)
C0BA 0.098(3) 0.115(3) 0.200(5) -0.015(4) 0.032(3) 0.010(3)
C1BA 0.179(9) 0.195(12) 0.241(12) 0.010(10) -0.038(8) 0.001(8)
C4 0.123(3) 0.096(4) 0.147(4) 0.014(3) 0.057(3) 0.008(3)
C6AA 0.130(5) 0.152(8) 0.128(6) 0.063(6) 0.077(4) 0.066(5)

loop_
_atom_type_symbol
_atom_type_description
_atom_type_scat_dispersion_real
_atom_type_scat_dispersion_imag
_atom_type_scat_source
C C 0.0181 0.0091 'International Tables Vol C Tables 4.2.6.8 and 6.1.1.4'
H H 0.0000 0.0000 'International Tables Vol C Tables 4.2.6.8 and 6.1.1.4'
Cl Cl 0.3639 0.7018 'International Tables Vol C Tables 4.2.6.8 and 6.1.1.4'
N N 0.0311 0.0180 'International Tables Vol C Tables 4.2.6.8 and 6.1.1.4'
O O 0.0492 0.0322 'International Tables Vol C Tables 4.2.6.8 and 6.1.1.4'

loop_
_geom_angle_atom_site_label_1
_geom_angle_atom_site_label_2
_geom_angle_atom_site_label_3
_geom_angle
_geom_angle_site_symmetry_1
_geom_angle_site_symmetry_3
_geom_angle_publ_flag
C037 O004 C026 118.5(7) . . ?
C02I O005 C05W 120.2(6) . . ?
C01O O006 C03N 118.3(6) . . ?
C04V O007 C04O 113.8(7) . . ?
C05J O008 C02Q 118.9(7) . . ?
C03W O009 C03J 121.2(6) . . ?
C02B O00A C026 119.5(7) . . ?
C03X O00B C05M 117.4(10) . . ?
C03N O00D C02W 117.6(7) . . ?
C02Q O00E C01Z 115.0(6) . . ?
C042 O00F C075 120.2(8) . . ?
C02T O00G C06V 116.4(9) . . ?
C07R O00I C04A 127.6(9) . . ?
C02H O00J C059 118.9(6) . . ?
C05W O00K C01X 116.6(6) . . ?
C05R O00L C04J 112.8(9) . . ?
C03C O00N C07X 115.9(6) . . ?
C07A O00O C03L 116.8(8) . . ?
C044 N00P H00P 117.6 . . ?
C044 N00P C05K 124.9(7) . . ?
C05K N00P H00P 117.6 . . ?
C05O O00Q C09D 124.7(9) . . ?
C056 O00R C07A 112.7(8) . . ?
C035 N00S H00S 116.1 . . ?
C035 N00S C067 127.9(7) . . ?
C067 N00S H00S 116.1 . . ?
C04I O00T C07X 117.4(8) . . ?
C032 O00U C06Q 118.0(7) . . ?
C07K O00V C04E 120.3(8) . . ?
C058 O00W C091 107.6(8) . . ?
C048 O00X C08E 111.5(7) . . ?
C05T O00Z C068 115.1(8) . . ?
C057 N010 H010 117.3 . . ?
C057 N010 C06A 125.3(7) . . ?
C06A N010 H010 117.3 . . ?
C080 O011 C05Z 112.4(9) . . ?
C01F C012 C03Q 117.8(7) . . ?
C01P C012 C01F 122.1(7) . . ?
C01P C012 C03Q 120.1(7) . . ?
C01V C013 C01H 122.1(6) . . ?
C01V C013 C03O 119.3(6) . . ?
C03O C013 C01H 118.6(6) . . ?
C01D O014 C08P 118.5(12) . . ?
C02F O015 C8 122.5(7) . . ?
C06Q O016 C06N 119.0(9) . . ?
C02D O017 C07Q 119.3(9) . . ?
C052 O018 C08L 117.9(9) . . ?
C06T N019 H019 114.7 . . ?
C06W N019 H019 112.7 . . ?
C06W N019 C06T 114.2(9) . . ?
C076 O01B C06E 116.5(7) . . ?
O00Y C01D C06V 119.1(12) . . ?
O014 C01D O00Y 127.4(12) . . ?
O014 C01D C06V 113.2(12) . . ?
C012 C01F C02M 120.4(7) . . ?
C03M C01F C012 116.7(8) . . ?
C03M C01F C02M 122.8(8) . . ?
C02C C01G H01G 120.2 . . ?
C02C C01G C039 119.6(7) . . ?
C039 C01G H01G 120.2 . . ?
C013 C01H C05U 123.2(6) . . ?
C02F C01H C013 118.1(7) . . ?
C02F C01H C05U 118.4(7) . . ?
C02V C01I C049 124.8(6) . . ?
C037 C01I C02V 116.2(6) . . ?
C037 C01I C049 119.0(6) . . ?
C03B C01J C040 120.8(7) . . ?
C047 C01J C03B 118.0(7) . . ?
C047 C01J C040 121.0(7) . . ?
C02O C01M C05G 121.3(7) . . ?
C04W C01M C02O 120.6(7) . . ?
C04W C01M C05G 118.1(7) . . ?
C029 N01N H01N 118.6 . . ?
C029 N01N C06F 122.7(7) . . ?
C06F N01N H01N 118.6 . . ?
O006 C01O C027 124.2(7) . . ?
O006 C01O C03I 115.5(7) . . ?
C03I C01O C027 120.2(7) . . ?
C012 C01P C02B 118.3(7) . . ?
C012 C01P C049 127.1(7) . . ?
C02B C01P C049 114.6(7) . . ?
C05U N01S H01S 105.6 . . ?
C072 N01S H01S 110.5 . . ?
C072 N01S C05U 122.3(9) . . ?
C02P C01U H01U 121.3 . . ?
C02R C01U H01U 121.3 . . ?
C02R C01U C02P 117.4(9) . . ?
C013 C01V C03G 116.9(6) . . ?
C02A C01V C013 120.5(6) . . ?
C02A C01V C03G 122.4(6) . . ?
C07W N01W H01W 117.9 . . ?
C08A N01W H01W 117.9 . . ?
C08A N01W C07W 124.3(7) . . ?
C03H C01X O00K 122.6(7) . . ?
C03H C01X C06J 126.6(8) . . ?
C06J C01X O00K 110.8(6) . . ?
C043 C01Y C04X 118.6(8) . . ?
C043 C01Y C066 120.0(8) . . ?
C04X C01Y C066 121.4(8) . . ?
C02X C01Z O00E 115.2(7) . . ?
C040 C01Z O00E 122.6(8) . . ?
C040 C01Z C02X 122.2(8) . . ?
C024 C021 H021 119.5 . . ?
C024 C021 C02V 120.9(8) . . ?
C02V C021 H021 119.5 . . ?
C021 C024 H024 120.3 . . ?
C04V C024 C021 119.3(8) . . ?
C04V C024 H024 120.3 . . ?
C02B C025 H025 120.0 . . ?
C03M C025 H025 120.0 . . ?
C03M C025 C02B 120.0(9) . . ?
O004 C026 H026 108.9 . . ?
O00A C026 O004 105.6(7) . . ?
O00A C026 H026 108.9 . . ?
O00A C026 C050 111.5(8) . . ?
C050 C026 O004 113.0(8) . . ?
C050 C026 H026 108.9 . . ?
C01O C027 C04Z 116.9(7) . . ?
C030 C027 C01O 119.4(7) . . ?
C030 C027 C04Z 123.7(8) . . ?
C1AA O028 C06R 139.7(9) . . ?
O00C C029 N01N 117.3(7) . . ?
O00C C029 C03R 131.0(7) . . ?
N01N C029 C03R 111.5(7) . . ?
C01V C02A C03C 118.9(7) . . ?
C01V C02A C06X 124.0(6) . . ?
C03C C02A C06X 116.6(7) . . ?
O00A C02B C01P 124.5(7) . . ?
O00A C02B C025 116.5(7) . . ?
C025 C02B C01P 119.0(8) . . ?
C01G C02C C038 119.4(6) . . ?
C01G C02C C03H 121.7(7) . . ?
C038 C02C C03H 119.0(6) . . ?
O017 C02D C068 110.3(10) . . ?
O01L C02D O017 125.3(11) . . ?
O01L C02D C068 124.0(10) . . ?
C033 C02E C03T 118.2(8) . . ?
C04P C02E C033 118.2(7) . . ?
C04P C02E C03T 123.4(7) . . ?
O015 C02F C01H 113.4(7) . . ?
O015 C02F C02K 130.1(7) . . ?
C02K C02F C01H 115.9(7) . . ?
C060 N02G H02G 117.0 . . ?
C060 N02G C082 126.0(9) . . ?
C082 N02G H02G 117.0 . . ?
O00J C02H C02M 119.1(8) . . ?
O00J C02H C05H 123.6(7) . . ?
C02M C02H C05H 117.3(8) . . ?
O005 C02I C02O 124.2(7) . . ?
O005 C02I C03F 114.6(7) . . ?
C02O C02I C03F 121.1(7) . . ?
C08I O02J C099 109.3(10) . . ?
C02F C02K H02K 116.5 . . ?
C03G C02K C02F 126.9(7) . . ?
C03G C02K H02K 116.5 . . ?
C03A C02L C030 116.5(7) . . ?
C053 C02L C030 118.8(8) . . ?
C053 C02L C03A 124.4(8) . . ?
C01F C02M C06A 119.8(8) . . ?
C02H C02M C01F 121.7(8) . . ?
C02H C02M C06A 118.4(8) . . ?
C036 C02N H02N 118.5 . . ?
C03Y C02N H02N 118.5 . . ?
C03Y C02N C036 122.9(8) . . ?
C01M C02O C03D 123.6(7) . . ?
C02I C02O C01M 118.9(7) . . ?
C02I C02O C03D 117.2(7) . . ?
C02S C02P C01U 119.2(8) . . ?
C02V C02P C01U 120.5(9) . . ?
C02V C02P C02S 120.1(8) . . ?
O008 C02Q H02Q 107.3 . . ?
O008 C02Q C07B 109.9(8) . . ?
O00E C02Q O008 109.4(7) . . ?
O00E C02Q H02Q 107.3 . . ?
O00E C02Q C07B 115.3(8) . . ?
C07B C02Q H02Q 107.3 . . ?
C01U C02R H02R 118.5 . . ?
C037 C02R C01U 123.0(9) . . ?
C037 C02R H02R 118.5 . . ?
C02P C02S C04V 117.0(7) . . ?
C02P C02S C05K 122.4(7) . . ?
C04V C02S C05K 120.6(7) . . ?
O00G C02T C03E 116.1(8) . . ?
O00G C02T C04Y 121.9(7) . . ?
C03E C02T C04Y 122.0(7) . . ?
C04S O02U C08L 106.2(9) . . ?
C021 C02V C01I 120.6(7) . . ?
C02P C02V C01I 120.0(7) . . ?
C02P C02V C021 119.3(7) . . ?
C051 C02W O00D 112.0(7) . . ?
C051 C02W C05B 125.9(8) . . ?
C05B C02W O00D 122.1(7) . . ?
C01Z C02X H02X 117.7 . . ?
C04H C02X C01Z 124.6(8) . . ?
C04H C02X H02X 117.7 . . ?
C05V O02Y C08U 111.6(8) . . ?
C03P C02Z H02Z 118.2 . . ?
C05N C02Z H02Z 118.2 . . ?
C05N C02Z C03P 123.6(8) . . ?
C027 C030 C02L 119.9(8) . . ?
C027 C030 C07M 128.6(8) . . ?
C07M C030 C02L 111.0(8) . . ?
O00U C032 C03Y 111.0(7) . . ?
C04N C032 O00U 126.3(7) . . ?
C04N C032 C03Y 122.5(8) . . ?
C03R C033 C02E 117.5(7) . . ?
C03R C033 C03V 127.4(7) . . ?
C03V C033 C02E 115.0(7) . . ?
C077 O034 C1 116.0(10) . . ?
O00H C035 N00S 123.5(8) . . ?
O00H C035 C05A 120.4(8) . . ?
N00S C035 C05A 116.1(7) . . ?
C02N C036 C03K 117.2(8) . . ?
C05A C036 C02N 126.5(8) . . ?
C05A C036 C03K 116.3(8) . . ?
O004 C037 C01I 121.9(6) . . ?
C02R C037 O004 115.6(7) . . ?
C02R C037 C01I 122.3(7) . . ?
C05I C038 C02C 120.3(7) . . ?
C05P C038 C02C 122.3(6) . . ?
C05P C038 C05I 117.3(7) . . ?
C01G C039 H039 120.4 . . ?
C03W C039 C01G 119.1(8) . . ?
C03W C039 H039 120.4 . . ?
C02L C03A H03C 119.8 . . ?
C03I C03A C02L 120.5(8) . . ?
C03I C03A H03C 119.8 . . ?
C01J C03B H03E 116.1 . . ?
C04D C03B C01J 127.8(8) . . ?
C04D C03B H03E 116.1 . . ?
C02A C03C O00N 125.1(7) . . ?
C03Z C03C O00N 112.3(6) . . ?
C03Z C03C C02A 122.5(7) . . ?
C02O C03D H03D 109.5 . . ?
C03H C03D C02O 113.7(6) . . ?
C03H C03D H03D 109.5 . . ?
C03H C03D C07U 108.5(6) . . ?
C07U C03D C02O 105.9(6) . . ?
C07U C03D H03D 109.5 . . ?
C02T C03E C04W 116.9(7) . . ?
C02T C03E C06F 123.3(7) . . ?
C04W C03E C06F 119.7(7) . . ?
C02I C03F H03F 119.2 . . ?
C05Y C03F C02I 121.7(8) . . ?
C05Y C03F H03F 119.2 . . ?
C01V C03G H03G 120.2 . . ?
C02K C03G C01V 119.7(7) . . ?
C02K C03G H03G 120.2 . . ?
C01X C03H C02C 116.5(7) . . ?
C01X C03H C03D 120.4(8) . . ?
C02C C03H C03D 123.1(7) . . ?
C01O C03I H03I 118.9 . . ?
C03A C03I C01O 122.3(8) . . ?
C03A C03I H03I 118.9 . . ?
O009 C03J H03A 109.6 . . ?
O009 C03J H03B 109.6 . . ?
O009 C03J C048 110.2(7) . . ?
H03A C03J H03B 108.1 . . ?
C048 C03J H03A 109.6 . . ?
C048 C03J H03B 109.6 . . ?
C04N C03K C036 120.2(7) . . ?
C04N C03K C06S 124.9(7) . . ?
C06S C03K C036 114.9(8) . . ?
O00O C03L C079 108.4(9) . . ?
C06B C03L O00O 123.3(8) . . ?
C06B C03L C079 128.2(10) . . ?
C01F C03M C025 123.7(9) . . ?
C01F C03M H03M 118.2 . . ?
C025 C03M H03M 118.2 . . ?
O006 C03N H03N 108.4 . . ?
O006 C03N C06G 109.3(7) . . ?
O00D C03N O006 107.2(7) . . ?
O00D C03N H03N 108.4 . . ?
O00D C03N C06G 114.9(8) . . ?
C06G C03N H03N 108.4 . . ?
C013 C03O H03O 120.2 . . ?
C013 C03O C03Z 119.6(7) . . ?
C03Z C03O H03O 120.2 . . ?
C02Z C03P C041 117.0(8) . . ?
C02Z C03P C05B 122.3(8) . . ?
C041 C03P C05B 120.6(7) . . ?
C012 C03Q H03Q 120.2 . . ?
C05H C03Q C012 119.6(7) . . ?
C05H C03Q H03Q 120.2 . . ?
C033 C03R C029 114.8(7) . . ?
C05O C03R C029 124.6(7) . . ?
C05O C03R C033 120.4(7) . . ?
C05Z C03S C060 118.8(8) . . ?
C05Z C03S C06O 119.4(7) . . ?
C06O C03S C060 120.6(8) . . ?
C02E C03T C06M 122.1(9) . . ?
C056 C03T C02E 121.2(7) . . ?
C056 C03T C06M 116.7(8) . . ?
C05C C03U C06B 119.1(10) . . ?
C061 C03U C05C 116.4(10) . . ?
C061 C03U C06B 124.0(9) . . ?
C033 C03V H03V 116.8 . . ?
C04L C03V C033 126.3(7) . . ?
C04L C03V H03V 116.8 . . ?
O009 C03W C039 121.1(7) . . ?
O009 C03W C05P 116.5(7) . . ?
C05P C03W C039 122.4(8) . . ?
O00B C03X C04O 106.0(10) . . ?
O01C C03X O00B 122.4(11) . . ?
O01C C03X C04O 131.1(11) . . ?
C02N C03Y C032 117.3(8) . . ?
C02N C03Y H03Y 121.4 . . ?
C032 C03Y H03Y 121.4 . . ?
C03C C03Z C03O 119.1(7) . . ?
C03C C03Z H03Z 120.4 . . ?
C03O C03Z H03Z 120.4 . . ?
C01J C040 C045 124.9(7) . . ?
C01Z C040 C01J 115.6(7) . . ?
C01Z C040 C045 119.3(8) . . ?
C03P C041 C055 120.2(8) . . ?
C03P C041 C05S 119.5(8) . . ?
C055 C041 C05S 120.2(8) . . ?
O00F C042 C059 111.9(9) . . ?
O00M C042 O00F 119.6(11) . . ?
O00M C042 C059 128.4(10) . . ?
C01Y C043 H043 121.0 . . ?
C069 C043 C01Y 118.0(7) . . ?
C069 C043 H043 121.0 . . ?
N00P C044 C04U 116.9(7) . . ?
O020 C044 N00P 124.9(8) . . ?
O020 C044 C04U 116.7(8) . . ?
C040 C045 H045 108.9 . . ?
C04X C045 C040 111.4(7) . . ?
C04X C045 H045 108.9 . . ?
C07B C045 C040 111.4(7) . . ?
C07B C045 H045 108.9 . . ?
C07B C045 C04X 107.3(8) . . ?
C06N C046 C07D 114.5(8) . . ?
C06N C046 C07J 119.3(8) . . ?
C07D C046 C07J 125.6(8) . . ?
C01J C047 C04H 119.7(7) . . ?
C01J C047 C07H 119.9(6) . . ?
C04H C047 C07H 120.4(7) . . ?
O00X C048 C03J 111.1(7) . . ?
O01K C048 O00X 122.7(8) . . ?
O01K C048 C03J 126.1(9) . . ?
C01I C049 C01P 107.2(6) . . ?
C01I C049 H049 111.5 . . ?
C01P C049 H049 111.5 . . ?
C050 C049 C01I 105.8(7) . . ?
C050 C049 C01P 109.1(7) . . ?
C050 C049 H049 111.5 . . ?
O00I C04A C04D 120.1(6) . . ?
C07H C04A O00I 117.4(7) . . ?
C07H C04A C04D 122.5(7) . . ?
C05L O04B C083 123.9(8) . . ?
C04T C04C H04H 119.9 . . ?
C04T C04C C066 120.2(9) . . ?
C066 C04C H04H 119.9 . . ?
C03B C04D C04A 112.1(7) . . ?
C03B C04D H04I 124.0 . . ?
C04A C04D H04I 124.0 . . ?
C05N C04E O00V 119.0(8) . . ?
C05S C04E O00V 116.3(8) . . ?
C05S C04E C05N 124.7(9) . . ?
C05C C04F C08A 114.2(12) . . ?
C077 C04F C05C 124.4(9) . . ?
C077 C04F C08A 120.7(13) . . ?
C02X C04H C047 116.8(7) . . ?
C02X C04H H04J 121.6 . . ?
C047 C04H H04J 121.6 . . ?
O00T C04I C06Y 112.6(8) . . ?
C064 C04I O00T 126.0(10) . . ?
C064 C04I C06Y 121.2(9) . . ?
O00L C04J H04C 109.4 . . ?
O00L C04J H04D 109.4 . . ?
O00L C04J C04Q 111.0(11) . . ?
H04C C04J H04D 108.0 . . ?
C04Q C04J H04C 109.4 . . ?
C04Q C04J H04D 109.4 . . ?
C03V C04L H04L 121.4 . . ?
C03V C04L C056 117.3(9) . . ?
C056 C04L H04L 121.4 . . ?
C9 O04M C08C 121.0(8) . . ?
C032 C04N C03K 119.3(7) . . ?
C032 C04N C07J 112.3(8) . . ?
C03K C04N C07J 128.4(7) . . ?
O007 C04O H04A 110.5 . . ?
O007 C04O H04B 110.5 . . ?
C03X C04O O007 106.4(10) . . ?
C03X C04O H04A 110.5 . . ?
C03X C04O H04B 110.5 . . ?
H04A C04O H04B 108.6 . . ?
C02E C04P H04P 117.9 . . ?
C02E C04P C05D 124.1(8) . . ?
C05D C04P H04P 117.9 . . ?
C04J C04Q H04E 109.5 . . ?
C04J C04Q H04F 109.5 . . ?
C04J C04Q H04G 109.5 . . ?
H04E C04Q H04F 109.5 . . ?
H04E C04Q H04G 109.5 . . ?
H04F C04Q H04G 109.5 . . ?
O02U C04S C084 103.8(9) . . ?
C06C C04S O02U 134.5(10) . . ?
C06C C04S C084 121.5(11) . . ?
C04C C04T H04T 118.2 . . ?
C04C C04T C05J 123.7(9) . . ?
C05J C04T H04T 118.2 . . ?
C054 C04U C044 121.9(9) . . ?
C05L C04U C044 116.9(9) . . ?
C05L C04U C054 120.8(8) . . ?
C024 C04V O007 122.5(7) . . ?
C024 C04V C02S 123.1(8) . . ?
C02S C04V O007 114.2(7) . . ?
C01M C04W C03E 122.8(7) . . ?
C01M C04W C05Y 116.9(6) . . ?
C03E C04W C05Y 120.1(7) . . ?
C01Y C04X C045 130.4(8) . . ?
C01Y C04X C05J 116.0(8) . . ?
C05J C04X C045 113.5(8) . . ?
C02T C04Y H04Y 119.9 . . ?
C05G C04Y C02T 120.2(7) . . ?
C05G C04Y H04Y 119.9 . . ?
C027 C04Z H04Z 110.2 . . ?
C05B C04Z C027 110.5(6) . . ?
C05B C04Z H04Z 110.2 . . ?
C06G C04Z C027 109.8(7) . . ?
C06G C04Z H04Z 110.2 . . ?
C06G C04Z C05B 105.8(6) . . ?
C026 C050 C049 112.0(9) . . ?
C026 C050 H05A 109.2 . . ?
C026 C050 H05B 109.2 . . ?
C049 C050 H05A 109.2 . . ?
C049 C050 H05B 109.2 . . ?
H05A C050 H05B 107.9 . . ?
C02W C051 H051 119.7 . . ?
C02W C051 C055 120.6(8) . . ?
C055 C051 H051 119.7 . . ?
C06D C052 O018 124.0(8) . . ?
C06D C052 C06H 129.7(10) . . ?
C06H C052 O018 106.3(9) . . ?
C02L C053 C06W 117.3(9) . . ?
C06R C053 C02L 119.1(9) . . ?
C06R C053 C06W 123.3(9) . . ?
C06L C054 C04U 119.6(10) . . ?
C06L C054 C073 117.0(9) . . ?
C073 C054 C04U 123.4(8) . . ?
C041 C055 H055 121.4 . . ?
C051 C055 C041 117.2(8) . . ?
C051 C055 H055 121.4 . . ?
O00R C056 C04L 110.0(8) . . ?
C03T C056 O00R 128.2(8) . . ?
C03T C056 C04L 121.7(8) . . ?
N010 C057 O04R 117.5(8) . . ?
N010 C057 C07E 116.9(7) . . ?
O04R C057 C07E 119.4(7) . . ?
C05A C058 O00W 116.1(8) . . ?
C05A C058 C063 119.0(9) . . ?
C063 C058 O00W 124.6(8) . . ?
O00J C059 C042 106.3(7) . . ?
O00J C059 H05C 110.5 . . ?
O00J C059 H05D 110.5 . . ?
C042 C059 H05C 110.5 . . ?
C042 C059 H05D 110.5 . . ?
H05C C059 H05D 108.7 . . ?
C036 C05A C035 114.6(8) . . ?
C058 C05A C035 120.5(9) . . ?
C058 C05A C036 124.8(9) . . ?
C02W C05B C03P 115.2(7) . . ?
C02W C05B C04Z 119.8(8) . . ?
C03P C05B C04Z 124.7(7) . . ?
C03U C05C C04F 116.4(10) . . ?
C05F C05C C03U 118.5(10) . . ?
C05F C05C C04F 124.9(10) . . ?
C04P C05D H05J 121.6 . . ?
C04P C05D C05O 116.8(9) . . ?
C05O C05D H05J 121.6 . . ?
C05X C05E C06U 121.5(7) . . ?
C07F C05E C05X 124.2(8) . . ?
C07F C05E C06U 114.3(8) . . ?
C05C C05F H05K 118.9 . . ?
C079 C05F C05C 122.2(10) . . ?
C079 C05F H05K 118.9 . . ?
C01M C05G H05L 120.1 . . ?
C04Y C05G C01M 119.8(7) . . ?
C04Y C05G H05L 120.1 . . ?
C02H C05H H05H 118.6 . . ?
C03Q C05H C02H 122.9(7) . . ?
C03Q C05H H05H 118.6 . . ?
C038 C05I H05M 121.8 . . ?
C06J C05I C038 116.5(8) . . ?
C06J C05I H05M 121.8 . . ?
O008 C05J C04X 122.6(9) . . ?
C04T C05J O008 117.6(8) . . ?
C04T C05J C04X 119.7(9) . . ?
N00P C05K C02S 111.6(6) . . ?
N00P C05K H05E 109.3 . . ?
N00P C05K H05F 109.3 . . ?
C02S C05K H05E 109.3 . . ?
C02S C05K H05F 109.3 . . ?
H05E C05K H05F 108.0 . . ?
O04B C05L C07N 119.8(10) . . ?
C04U C05L O04B 117.3(8) . . ?
C04U C05L C07N 122.9(10) . . ?
O00B C05M H05G 109.4 . . ?
O00B C05M H05I 109.4 . . ?
H05G C05M H05I 108.0 . . ?
C06K C05M O00B 111.4(10) . . ?
C06K C05M H05G 109.4 . . ?
C06K C05M H05I 109.4 . . ?
C02Z C05N H05N 121.4 . . ?
C04E C05N C02Z 117.1(8) . . ?
C04E C05N H05N 121.4 . . ?
O00Q C05O C05D 121.3(8) . . ?
C03R C05O O00Q 116.3(8) . . ?
C03R C05O C05D 122.5(8) . . ?
C038 C05P C07W 121.8(7) . . ?
C03W C05P C038 117.1(7) . . ?
C03W C05P C07W 120.9(7) . . ?
C065 C05Q H05Q 117.8 . . ?
C065 C05Q C06U 124.4(10) . . ?
C06U C05Q H05Q 117.8 . . ?
O00L C05R C076 111.3(8) . . ?
O01R C05R O00L 133.8(9) . . ?
O01R C05R C076 114.9(8) . . ?
C041 C05S C072 121.2(9) . . ?
C04E C05S C041 117.6(8) . . ?
C04E C05S C072 121.2(9) . . ?
O00Z C05T C062 119.6(9) . . ?
O00Z C05T C069 126.1(9) . . ?
C069 C05T C062 114.2(8) . . ?
C01H C05U H05O 109.5 . . ?
C01H C05U H05P 109.5 . . ?
N01S C05U C01H 110.8(7) . . ?
N01S C05U H05O 109.5 . . ?
N01S C05U H05P 109.5 . . ?
H05O C05U H05P 108.1 . . ?
O01T C05V O02Y 124.2(8) . . ?
O01T C05V C07K 128.4(9) . . ?
O02Y C05V C07K 107.4(8) . . ?
O005 C05W H05W 108.9 . . ?
O005 C05W C07U 109.0(6) . . ?
O00K C05W O005 107.0(6) . . ?
O00K C05W H05W 108.9 . . ?
O00K C05W C07U 114.1(7) . . ?
C07U C05W H05W 108.9 . . ?
C05E C05X C06T 121.9(8) . . ?
C06E C05X C05E 116.5(8) . . ?
C06E C05X C06T 121.5(8) . . ?
C03F C05Y C04W 120.0(7) . . ?
C03F C05Y H05Y 120.0 . . ?
C04W C05Y H05Y 120.0 . . ?
O011 C05Z C03S 114.2(8) . . ?
C088 C05Z O011 125.7(10) . . ?
C088 C05Z C03S 119.8(9) . . ?
O023 C060 N02G 122.1(8) . . ?
O023 C060 C03S 121.0(8) . . ?
N02G C060 C03S 116.6(8) . . ?
C03U C061 H061 117.6 . . ?
C03U C061 C07Z 124.8(11) . . ?
C07Z C061 H061 117.6 . . ?
C05T C062 C082 115.4(9) . . ?
C066 C062 C05T 121.6(9) . . ?
C066 C062 C082 122.5(9) . . ?
C058 C063 H063 121.6 . . ?
C06S C063 C058 116.7(9) . . ?
C06S C063 H063 121.6 . . ?
C04I C064 C06U 115.3(9) . . ?
C04I C064 C06X 118.3(8) . . ?
C06X C064 C06U 126.3(8) . . ?
C05Q C065 H065 122.3 . . ?
C05Q C065 C06E 115.3(9) . . ?
C06E C065 H065 122.3 . . ?
C04C C066 C01Y 118.5(9) . . ?
C062 C066 C01Y 120.2(9) . . ?
C062 C066 C04C 121.2(9) . . ?
N00S C067 H06Q 109.5 . . ?
N00S C067 H06R 109.5 . . ?
N00S C067 C07H 110.7(7) . . ?
H06Q C067 H06R 108.1 . . ?
C07H C067 H06Q 109.5 . . ?
C07H C067 H06R 109.5 . . ?
O00Z C068 C02D 107.2(9) . . ?
O00Z C068 H06S 110.3 . . ?
O00Z C068 H06T 110.3 . . ?
C02D C068 H06S 110.3 . . ?
C02D C068 H06T 110.3 . . ?
H06S C068 H06T 108.5 . . ?
C043 C069 C05T 125.7(8) . . ?
C043 C069 H069 117.2 . . ?
C05T C069 H069 117.2 . . ?
N010 C06A H06A 110.1 . . ?
N010 C06A H06B 110.1 . . ?
C02M C06A N010 108.2(7) . . ?
C02M C06A H06A 110.1 . . ?
C02M C06A H06B 110.1 . . ?
H06A C06A H06B 108.4 . . ?
C03L C06B C03U 116.7(8) . . ?
C03L C06B C06M 118.9(10) . . ?
C03U C06B C06M 124.4(9) . . ?
C04S C06C C085 118.1(12) . . ?
C04S C06C C087 123.4(13) . . ?
C087 C06C C085 118.5(12) . . ?
C052 C06D C06L 117.4(9) . . ?
C052 C06D C085 119.9(9) . . ?
C06L C06D C085 122.6(9) . . ?
O01B C06E C065 118.9(8) . . ?
C05X C06E O01B 115.4(8) . . ?
C05X C06E C065 125.6(9) . . ?
N01N C06F C03E 110.2(7) . . ?
N01N C06F H06F 109.6 . . ?
N01N C06F H06G 109.6 . . ?
C03E C06F H06F 109.6 . . ?
C03E C06F H06G 109.6 . . ?
H06F C06F H06G 108.1 . . ?
C03N C06G H06L 110.1 . . ?
C03N C06G H06N 110.1 . . ?
C04Z C06G C03N 108.0(7) . . ?
C04Z C06G H06L 110.1 . . ?
C04Z C06G H06N 110.1 . . ?
H06L C06G H06N 108.4 . . ?
C052 C06H H06H 123.9 . . ?
C073 C06H C052 112.1(10) . . ?
C073 C06H H06H 123.9 . . ?
C07C C06I C07E 124.6(8) . . ?
C07C C06I C087 121.6(10) . . ?
C087 C06I C07E 113.8(9) . . ?
C01X C06J C05I 120.8(7) . . ?
C01X C06J H06J 119.6 . . ?
C05I C06J H06J 119.6 . . ?
C05M C06K H06C 109.5 . . ?
C05M C06K H06D 109.5 . . ?
C05M C06K H06E 109.5 . . ?
H06C C06K H06D 109.5 . . ?
H06C C06K H06E 109.5 . . ?
H06D C06K H06E 109.5 . . ?
C054 C06L C06Z 117.4(9) . . ?
C06D C06L C054 119.7(10) . . ?
C06D C06L C06Z 122.9(8) . . ?
C03T C06M H06M 110.5 . . ?
C06B C06M C03T 109.1(7) . . ?
C06B C06M H06M 110.5 . . ?
C07I C06M C03T 110.0(8) . . ?
C07I C06M C06B 106.2(8) . . ?
C07I C06M H06M 110.5 . . ?
O016 C06N C07Y 110.0(9) . . ?
C046 C06N O016 120.8(10) . . ?
C046 C06N C07Y 129.0(9) . . ?
C07D C06O C03S 118.6(8) . . ?
C081 C06O C03S 121.2(8) . . ?
C081 C06O C07D 120.0(8) . . ?
C07D C06P H06U 117.9 . . ?
C07D C06P C088 124.1(8) . . ?
C088 C06P H06U 117.9 . . ?
O00U C06Q H06V 108.9 . . ?
O00U C06Q C086 110.2(8) . . ?
O016 C06Q O00U 106.3(7) . . ?
O016 C06Q H06V 108.9 . . ?
O016 C06Q C086 113.7(8) . . ?
C086 C06Q H06V 108.9 . . ?
C053 C06R O028 112.4(11) . . ?
C053 C06R C071 120.3(10) . . ?
C071 C06R O028 127.3(11) . . ?
C03K C06S H06W 116.3 . . ?
C063 C06S C03K 127.4(9) . . ?
C063 C06S H06W 116.3 . . ?
N019 C06T H06O 110.6 . . ?
N019 C06T H06P 110.6 . . ?
C05X C06T N019 105.7(7) . . ?
C05X C06T H06O 110.6 . . ?
C05X C06T H06P 110.6 . . ?
H06O C06T H06P 108.7 . . ?
C05Q C06U C05E 115.5(8) . . ?
C05Q C06U C064 121.1(9) . . ?
C064 C06U C05E 123.0(8) . . ?
O00G C06V C01D 112.7(13) . . ?
O00G C06V H06I 109.1 . . ?
O00G C06V H06K 109.1 . . ?
C01D C06V H06I 109.1 . . ?
C01D C06V H06K 109.1 . . ?
H06I C06V H06K 107.8 . . ?
N019 C06W C053 108.7(11) . . ?
O01E C06W N019 130.8(13) . . ?
O01E C06W C053 120.5(12) . . ?
C02A C06X H06X 110.6 . . ?
C064 C06X C02A 109.7(7) . . ?
C064 C06X H06X 110.6 . . ?
C064 C06X C070 111.3(8) . . ?
C070 C06X C02A 103.8(7) . . ?
C070 C06X H06X 110.6 . . ?
C04I C06Y H06Y 119.1 . . ?
C07F C06Y C04I 121.8(9) . . ?
C07F C06Y H06Y 119.1 . . ?
C06L C06Z H06Z 119.0 . . ?
C06L C06Z C07N 122.0(8) . . ?
C07N C06Z H06Z 119.0 . . ?
C06X C070 H07O 109.8 . . ?
C06X C070 H07P 109.8 . . ?
H07O C070 H07P 108.2 . . ?
C07X C070 C06X 109.4(8) . . ?
C07X C070 H07O 109.8 . . ?
C07X C070 H07P 109.8 . . ?
C06R C071 H071 119.3 . . ?
C07M C071 C06R 121.3(12) . . ?
C07M C071 H071 119.3 . . ?
O01A C072 N01S 126.1(12) . . ?
O01A C072 C05S 120.7(11) . . ?
N01S C072 C05S 112.0(10) . . ?
C054 C073 H073 118.4 . . ?
C06H C073 C054 123.3(9) . . ?
C06H C073 H073 118.4 . . ?
O00F C075 H07A 110.3 . . ?
O00F C075 H07B 110.3 . . ?
H07A C075 H07B 108.5 . . ?
C08H C075 O00F 107.3(11) . . ?
C08H C075 H07A 110.3 . . ?
C08H C075 H07B 110.3 . . ?
O01B C076 C05R 113.5(8) . . ?
O01B C076 H07Q 108.9 . . ?
O01B C076 H07R 108.9 . . ?
C05R C076 H07Q 108.9 . . ?
C05R C076 H07R 108.9 . . ?
H07Q C076 H07R 107.7 . . ?
O034 C077 C04F 115.5(10) . . ?
O034 C077 C07Z 127.9(12) . . ?
C04F C077 C07Z 116.5(13) . . ?
C03L C079 H079 122.8 . . ?
C05F C079 C03L 114.5(11) . . ?
C05F C079 H079 122.8 . . ?
O00O C07A O00R 108.5(7) . . ?
O00O C07A H07D 107.1 . . ?
O00O C07A C07I 112.7(9) . . ?
O00R C07A H07D 107.1 . . ?
O00R C07A C07I 113.9(7) . . ?
C07I C07A H07D 107.1 . . ?
C02Q C07B H07W 110.2 . . ?
C02Q C07B H07Y 110.2 . . ?
C045 C07B C02Q 107.4(9) . . ?
C045 C07B H07W 110.2 . . ?
C045 C07B H07Y 110.2 . . ?
H07W C07B H07Y 108.5 . . ?
C06I C07C H07C 119.9 . . ?
C06I C07C C084 120.2(9) . . ?
C084 C07C H07C 119.9 . . ?
C06O C07D C046 119.0(8) . . ?
C06P C07D C046 122.4(8) . . ?
C06P C07D C06O 118.4(8) . . ?
C057 C07E C06I 120.5(8) . . ?
C08C C07E C057 117.5(9) . . ?
C08C C07E C06I 121.9(8) . . ?
C05E C07F H07S 118.0 . . ?
C06Y C07F C05E 124.0(10) . . ?
C06Y C07F H07S 118.0 . . ?
C04A C07H C047 119.3(7) . . ?
C04A C07H C067 122.4(8) . . ?
C067 C07H C047 118.3(7) . . ?
C06M C07I C07A 107.1(7) . . ?
C06M C07I H07E 110.3 . . ?
C06M C07I H07F 110.3 . . ?
C07A C07I H07E 110.3 . . ?
C07A C07I H07F 110.3 . . ?
H07E C07I H07F 108.6 . . ?
C046 C07J H07 109.0 . . ?
C04N C07J C046 109.1(7) . . ?
C04N C07J H07 109.0 . . ?
C086 C07J C046 109.2(8) . . ?
C086 C07J C04N 111.6(8) . . ?
C086 C07J H07 109.0 . . ?
O00V C07K C05V 109.2(9) . . ?
O00V C07K H07T 109.8 . . ?
O00V C07K H07U 109.8 . . ?
C05V C07K H07T 109.8 . . ?
C05V C07K H07U 109.8 . . ?
H07T C07K H07U 108.3 . . ?
C030 C07M H07V 116.1 . . ?
C071 C07M C030 127.8(11) . . ?
C071 C07M H07V 116.1 . . ?
C05L C07N C06Z 117.2(9) . . ?
C05L C07N H07N 121.4 . . ?
C06Z C07N H07N 121.4 . . ?
H3AA C07O H 109.5 . . ?
H3AA C07O HA 109.5 . . ?
H C07O HA 109.5 . . ?
C07Q C07O H3AA 109.5 . . ?
C07Q C07O H 109.5 . . ?
C07Q C07O HA 109.5 . . ?
H07G C07P H07H 109.5 . . ?
H07G C07P H07I 109.5 . . ?
H07H C07P H07I 109.5 . . ?
C08P C07P H07G 109.5 . . ?
C08P C07P H07H 109.5 . . ?
C08P C07P H07I 109.5 . . ?
O017 C07Q C07O 112.2(8) . . ?
O017 C07Q H8AA 109.2 . . ?
O017 C07Q HB 109.2 . . ?
C07O C07Q H8AA 109.2 . . ?
C07O C07Q HB 109.2 . . ?
H8AA C07Q HB 107.9 . . ?
O00I C07R H0BA 109.1 . . ?
O00I C07R HC 109.1 . . ?
O00I C07R C08I 112.6(13) . . ?
H0BA C07R HC 107.8 . . ?
C08I C07R H0BA 109.1 . . ?
C08I C07R HC 109.1 . . ?
C03D C07U C05W 107.0(6) . . ?
C03D C07U H07J 110.3 . . ?
C03D C07U H07K 110.3 . . ?
C05W C07U H07J 110.3 . . ?
C05W C07U H07K 110.3 . . ?
H07J C07U H07K 108.6 . . ?
C08S C07V C080 169.2(17) . . ?
N01W C07W C05P 113.7(7) . . ?
N01W C07W H07L 108.8 . . ?
N01W C07W H07M 108.8 . . ?
C05P C07W H07L 108.8 . . ?
C05P C07W H07M 108.8 . . ?
H07L C07W H07M 107.7 . . ?
O00N C07X H07X 109.0 . . ?
O00T C07X O00N 107.2(7) . . ?
O00T C07X C070 111.9(8) . . ?
O00T C07X H07X 109.0 . . ?
C070 C07X O00N 110.7(8) . . ?
C070 C07X H07X 109.0 . . ?
C06N C07Y H2BA 123.1 . . ?
C081 C07Y C06N 113.8(9) . . ?
C081 C07Y H2BA 123.1 . . ?
C061 C07Z C077 120.2(13) . . ?
C061 C07Z H07Z 119.9 . . ?
C077 C07Z H07Z 119.9 . . ?
O011 C080 C07V 108.8(13) . . ?
O011 C080 H08T 109.9 . . ?
O011 C080 H08U 109.9 . . ?
C07V C080 H08T 109.9 . . ?
C07V C080 H08U 109.9 . . ?
H08T C080 H08U 108.3 . . ?
C06O C081 H081 118.2 . . ?
C07Y C081 C06O 123.6(8) . . ?
C07Y C081 H081 118.2 . . ?
N02G C082 C062 111.5(7) . . ?
N02G C082 H08V 109.3 . . ?
N02G C082 H08W 109.3 . . ?
C062 C082 H08V 109.3 . . ?
C062 C082 H08W 109.3 . . ?
H08V C082 H08W 108.0 . . ?
O04B C083 H08A 106.9 . . ?
O04B C083 H08B 106.9 . . ?
O04B C083 C0BA 121.8(11) . . ?
H08A C083 H08B 106.7 . . ?
C0BA C083 H08A 106.9 . . ?
C0BA C083 H08B 106.9 . . ?
C04S C084 H084 121.9 . . ?
C07C C084 C04S 116.1(10) . . ?
C07C C084 H084 121.9 . . ?
C06C C085 H085 112.6 . . ?
C06D C085 C06C 108.1(8) . . ?
C06D C085 H085 112.6 . . ?
C08G C085 C06C 106.8(8) . . ?
C08G C085 C06D 103.7(8) . . ?
C08G C085 H085 112.6 . . ?
C06Q C086 H08X 110.4 . . ?
C06Q C086 H08Y 110.4 . . ?
C07J C086 C06Q 106.8(8) . . ?
C07J C086 H08X 110.4 . . ?
C07J C086 H08Y 110.4 . . ?
H08X C086 H08Y 108.6 . . ?
C06C C087 C06I 116.0(11) . . ?
C08F C087 C06C 127.3(10) . . ?
C08F C087 C06I 116.7(9) . . ?
C05Z C088 C06P 119.6(10) . . ?
C05Z C088 H088 120.2 . . ?
C06P C088 H088 120.2 . . ?
N01W C08A C04F 114.4(8) . . ?
O04K C08A N01W 125.2(9) . . ?
O04K C08A C04F 119.5(9) . . ?
O04M C08C C08N 115.3(9) . . ?
C07E C08C O04M 119.8(9) . . ?
C07E C08C C08N 124.8(10) . . ?
O00X C08E H08I 111.6 . . ?
O00X C08E H08J 111.6 . . ?
O00X C08E C08J 101.0(10) . . ?
H08I C08E H08J 109.4 . . ?
C08J C08E H08I 111.6 . . ?
C08J C08E H08J 111.6 . . ?
C087 C08F H08F 116.4 . . ?
C087 C08F C08N 127.2(9) . . ?
C08N C08F H08F 116.4 . . ?
C085 C08G H08C 109.7 . . ?
C085 C08G H08D 109.7 . . ?
H08C C08G H08D 108.2 . . ?
C08L C08G C085 109.9(8) . . ?
C08L C08G H08C 109.7 . . ?
C08L C08G H08D 109.7 . . ?
C075 C08H H08E 109.5 . . ?
C075 C08H H08G 109.5 . . ?
C075 C08H H08H 109.5 . . ?
H08E C08H H08G 109.5 . . ?
H08E C08H H08H 109.5 . . ?
H08G C08H H08H 109.5 . . ?
O074 C08I O02J 129.0(12) . . ?
O074 C08I C07R 122.5(12) . . ?
C07R C08I O02J 104.7(11) . . ?
C08E C08J H08K 109.5 . . ?
C08E C08J H08M 109.5 . . ?
C08E C08J H08O 109.5 . . ?
H08K C08J H08M 109.5 . . ?
H08K C08J H08O 109.5 . . ?
H08M C08J H08O 109.5 . . ?
C09H O08K C09J 114.2(10) . . ?
O018 C08L O02U 104.1(7) . . ?
O018 C08L C08G 108.4(8) . . ?
O018 C08L H08L 107.9 . . ?
O02U C08L H08L 107.9 . . ?
C08G C08L O02U 120.1(9) . . ?
C08G C08L H08L 107.9 . . ?
C08C C08N C08F 115.0(9) . . ?
C08C C08N H08N 122.5 . . ?
C08F C08N H08N 122.5 . . ?
O014 C08P H08P 109.2 . . ?
O014 C08P H08Q 109.2 . . ?
C07P C08P O014 111.9(14) . . ?
C07P C08P H08P 109.2 . . ?
C07P C08P H08Q 109.2 . . ?
H08P C08P H08Q 107.9 . . ?
Cl1 C08Q Cl2 120.2(10) . . ?
Cl1 C08Q H3BA 107.3 . . ?
Cl1 C08Q HD 107.3 . . ?
Cl2 C08Q H3BA 107.3 . . ?
Cl2 C08Q HD 107.3 . . ?
H3BA C08Q HD 106.9 . . ?
C07V C08S H08Z 180.0 . . ?
O02Y C08U H08R 111.5 . . ?
O02Y C08U H08S 111.5 . . ?
H08R C08U H08S 109.3 . . ?
C2AA C08U O02Y 101.4(11) . . ?
C2AA C08U H08R 111.5 . . ?
C2AA C08U H08S 111.5 . . ?
Cl00 C08V Cl01 110.5(8) . . ?
Cl00 C08V H08 109.5 . . ?
Cl00 C08V HE 109.5 . . ?
Cl01 C08V H08 109.5 . . ?
Cl01 C08V HE 109.5 . . ?
H08 C08V HE 108.1 . . ?
C9AA C08Z C09D 173(2) . . ?
O00W C091 H09C 109.6 . . ?
O00W C091 H09D 109.6 . . ?
O00W C091 C09H 110.4(11) . . ?
H09C C091 H09D 108.1 . . ?
C09H C091 H09C 109.6 . . ?
C09H C091 H09D 109.6 . . ?
O02J C099 H09E 111.3 . . ?
O02J C099 H09F 111.3 . . ?
O02J C099 C18 102.4(12) . . ?
H09E C099 H09F 109.2 . . ?
C18 C099 H09E 111.3 . . ?
C18 C099 H09F 111.3 . . ?
O00Q C09D C08Z 107.1(11) . . ?
O00Q C09D H09A 110.3 . . ?
O00Q C09D H09B 110.3 . . ?
C08Z C09D H09A 110.3 . . ?
C08Z C09D H09B 110.3 . . ?
H09A C09D H09B 108.5 . . ?
O07L C09H O08K 117.1(10) . . ?
O07L C09H C091 129.4(12) . . ?
O08K C09H C091 109.8(11) . . ?
O08K C09J H09G 111.2 . . ?
O08K C09J H09H 111.2 . . ?
O08K C09J C19 102.8(11) . . ?
H09G C09J H09H 109.1 . . ?
C19 C09J H09G 111.2 . . ?
C19 C09J H09H 111.2 . . ?
C099 C18 H18A 109.5 . . ?
C099 C18 H18B 109.5 . . ?
C099 C18 H18C 109.5 . . ?
H18A C18 H18B 109.5 . . ?
H18A C18 H18C 109.5 . . ?
H18B C18 H18C 109.5 . . ?
O015 C8 H8A 110.4 . . ?
O015 C8 H8B 110.4 . . ?
H8A C8 H8B 108.6 . . ?
C6 C8 O015 106.6(10) . . ?
C6 C8 H8A 110.4 . . ?
C6 C8 H8B 110.4 . . ?
O034 C1 H1A 107.3 . . ?
O034 C1 H1B 107.3 . . ?
O034 C1 C7 120.0(14) . . ?
H1A C1 H1B 106.9 . . ?
C7 C1 H1A 107.3 . . ?
C7 C1 H1B 107.3 . . ?
O0AA C7 C1 120.0(11) . . ?
O0AA C7 O1AA 122.4(10) . . ?
O1AA C7 C1 117.3(11) . . ?
C0AA O1AA C7 114.9(11) . . ?
O1AA C0AA H0AA 111.3 . . ?
O1AA C0AA H0AB 111.3 . . ?
O1AA C0AA C3 102.4(13) . . ?
H0AA C0AA H0AB 109.2 . . ?
C3 C0AA H0AA 111.3 . . ?
C3 C0AA H0AB 111.3 . . ?
C0AA C3 H3A 109.5 . . ?
C0AA C3 H3B 109.5 . . ?
C0AA C3 H3C 109.5 . . ?
H3A C3 H3B 109.5 . . ?
H3A C3 H3C 109.5 . . ?
H3B C3 H3C 109.5 . . ?
O04M C9 H9A 109.6 . . ?
O04M C9 H9B 109.6 . . ?
O04M C9 C20 110.2(9) . . ?
H9A C9 H9B 108.1 . . ?
C20 C9 H9A 109.6 . . ?
C20 C9 H9B 109.6 . . ?
C08U C2AA H2AA 109.5 . . ?
C08U C2AA H2AB 109.5 . . ?
C08U C2AA H2AC 109.5 . . ?
H2AA C2AA H2AB 109.5 . . ?
H2AA C2AA H2AC 109.5 . . ?
H2AB C2AA H2AC 109.5 . . ?
C09J C19 H19A 109.5 . . ?
C09J C19 H19B 109.5 . . ?
C09J C19 H19C 109.5 . . ?
H19A C19 H19B 109.5 . . ?
H19A C19 H19C 109.5 . . ?
H19B C19 H19C 109.5 . . ?
C8 C6 O1 100.8(10) . . ?
O5AA C6 C8 129.5(13) . . ?
O5AA C6 O1 123.2(11) . . ?
O028 C1AA H1AA 111.6 . . ?
O028 C1AA H1AB 111.6 . . ?
O028 C1AA C3AA 100.9(10) . . ?
H1AA C1AA H1AB 109.4 . . ?
C3AA C1AA H1AA 111.6 . . ?
C3AA C1AA H1AB 111.6 . . ?
C5AA O1 C6 108.2(9) . . ?
O1 C5AA H5AA 112.7 . . ?
O1 C5AA H5AB 112.7 . . ?
O1 C5AA C7AA 95.1(10) . . ?
H5AA C5AA H5AB 110.2 . . ?
C7AA C5AA H5AA 112.7 . . ?
C7AA C5AA H5AB 112.7 . . ?
O2AA C20 C9 135.9(11) . . ?
O2AA C20 O4 118.5(10) . . ?
O4 C20 C9 104.6(10) . . ?
C6AA O4 C20 118.0(10) . . ?
C5AA C7AA H7AA 109.5 . . ?
C5AA C7AA H7AB 109.5 . . ?
C5AA C7AA H7AC 109.5 . . ?
H7AA C7AA H7AB 109.5 . . ?
H7AA C7AA H7AC 109.5 . . ?
H7AB C7AA H7AC 109.5 . . ?
C08Z C9AA H9AA 180.0 . . ?
C4AA C3AA C1AA 157.1(17) . . ?
C3AA C4AA H4AA 180.0 . . ?
C1BA C0BA C083 159.4(15) . . ?
C0BA C1BA H1BA 180.0 . . ?
H4A C4 H4B 109.5 . . ?
H4A C4 H4C 109.5 . . ?
H4B C4 H4C 109.5 . . ?
C6AA C4 H4A 109.5 . . ?
C6AA C4 H4B 109.5 . . ?
C6AA C4 H4C 109.5 . . ?
O4 C6AA C4 120.2(12) . . ?
O4 C6AA H6AA 107.3 . . ?
O4 C6AA H6AB 107.3 . . ?
C4 C6AA H6AA 107.3 . . ?
C4 C6AA H6AB 107.3 . . ?
H6AA C6AA H6AB 106.9 . . ?

loop_
_geom_bond_atom_site_label_1
_geom_bond_atom_site_label_2
_geom_bond_distance
_geom_bond_site_symmetry_2
_geom_bond_publ_flag
Cl00 C08V 1.708(14) . ?
Cl1 C08Q 1.584(15) . ?
Cl2 C08Q 1.768(13) . ?
O004 C026 1.452(10) . ?
O004 C037 1.388(9) . ?
O005 C02I 1.334(9) . ?
O005 C05W 1.486(9) . ?
O006 C01O 1.390(9) . ?
O006 C03N 1.456(10) . ?
O007 C04O 1.478(13) . ?
O007 C04V 1.417(11) . ?
O008 C02Q 1.431(11) . ?
O008 C05J 1.393(11) . ?
O009 C03J 1.391(9) . ?
O009 C03W 1.358(10) . ?
O00A C026 1.431(11) . ?
O00A C02B 1.350(10) . ?
O00B C03X 1.363(14) . ?
O00B C05M 1.495(14) . ?
O00C C029 1.231(10) . ?
O00D C02W 1.435(11) . ?
O00D C03N 1.381(11) . ?
O00E C01Z 1.438(11) . ?
O00E C02Q 1.367(11) . ?
O00F C042 1.346(13) . ?
O00F C075 1.537(15) . ?
O00G C02T 1.324(10) . ?
O00G C06V 1.398(17) . ?
O00H C035 1.274(10) . ?
O00I C04A 1.412(10) . ?
O00I C07R 1.317(14) . ?
O00J C02H 1.326(11) . ?
O00J C059 1.400(10) . ?
O00K C01X 1.470(10) . ?
O00K C05W 1.382(11) . ?
O00L C04J 1.390(17) . ?
O00L C05R 1.253(10) . ?
O00M C042 1.254(13) . ?
O00N C03C 1.385(10) . ?
O00N C07X 1.473(11) . ?
O00O C03L 1.427(12) . ?
O00O C07A 1.420(12) . ?
N00P H00P 0.8800 . ?
N00P C044 1.279(11) . ?
N00P C05K 1.428(11) . ?
O00Q C05O 1.377(11) . ?
O00Q C09D 1.469(16) . ?
O00R C056 1.350(10) . ?
O00R C07A 1.451(11) . ?
N00S H00S 0.8800 . ?
N00S C035 1.310(10) . ?
N00S C067 1.490(11) . ?
O00T C04I 1.342(11) . ?
O00T C07X 1.445(13) . ?
O00U C032 1.431(11) . ?
O00U C06Q 1.476(12) . ?
O00V C04E 1.471(11) . ?
O00V C07K 1.396(13) . ?
O00W C058 1.405(12) . ?
O00W C091 1.421(16) . ?
O00X C048 1.372(11) . ?
O00X C08E 1.503(15) . ?
O00Y C01D 1.256(16) . ?
O00Z C05T 1.328(12) . ?
O00Z C068 1.389(13) . ?
N010 H010 0.8800 . ?
N010 C057 1.256(10) . ?
N010 C06A 1.523(10) . ?
O011 C05Z 1.371(11) . ?
O011 C080 1.373(18) . ?
C012 C01F 1.428(11) . ?
C012 C01P 1.356(11) . ?
C012 C03Q 1.469(10) . ?
C013 C01H 1.415(10) . ?
C013 C01V 1.391(9) . ?
C013 C03O 1.407(9) . ?
O014 C01D 1.241(15) . ?
O014 C08P 1.477(16) . ?
O015 C02F 1.362(10) . ?
O015 C8 1.559(11) . ?
O016 C06N 1.390(12) . ?
O016 C06Q 1.368(12) . ?
O017 C02D 1.275(13) . ?
O017 C07Q 1.451(11) . ?
O018 C052 1.426(13) . ?
O018 C08L 1.441(11) . ?
N019 H019 0.8800 . ?
N019 C06T 1.537(13) . ?
N019 C06W 1.380(17) . ?
O01A C072 1.304(15) . ?
O01B C06E 1.402(12) . ?
O01B C076 1.397(10) . ?
O01C C03X 1.206(15) . ?
C01D C06V 1.503(19) . ?
O01E C06W 1.137(16) . ?
C01F C02M 1.436(14) . ?
C01F C03M 1.347(12) . ?
C01G H01G 0.9500 . ?
C01G C02C 1.383(10) . ?
C01G C039 1.429(12) . ?
C01H C02F 1.408(10) . ?
C01H C05U 1.505(11) . ?
C01I C02V 1.467(9) . ?
C01I C037 1.399(10) . ?
C01I C049 1.545(11) . ?
C01J C03B 1.414(10) . ?
C01J C040 1.480(11) . ?
C01J C047 1.338(10) . ?
O01K C048 1.193(11) . ?
O01L C02D 1.201(14) . ?
C01M C02O 1.416(11) . ?
C01M C04W 1.413(11) . ?
C01M C05G 1.438(12) . ?
N01N H01N 0.8800 . ?
N01N C029 1.421(10) . ?
N01N C06F 1.473(11) . ?
C01O C027 1.402(12) . ?
C01O C03I 1.387(11) . ?
C01P C02B 1.428(10) . ?
C01P C049 1.566(12) . ?
Cl01 C08V 1.785(14) . ?
O01R C05R 1.211(11) . ?
N01S H01S 0.8793 . ?
N01S C05U 1.495(11) . ?
N01S C072 1.334(15) . ?
O01T C05V 1.182(11) . ?
C01U H01U 0.9500 . ?
C01U C02P 1.432(14) . ?
C01U C02R 1.391(14) . ?
C01V C02A 1.382(11) . ?
C01V C03G 1.407(8) . ?
N01W H01W 0.8800 . ?
N01W C07W 1.448(11) . ?
N01W C08A 1.256(11) . ?
C01X C03H 1.309(11) . ?
C01X C06J 1.372(12) . ?
C01Y C043 1.396(11) . ?
C01Y C04X 1.429(12) . ?
C01Y C066 1.432(13) . ?
C01Z C02X 1.388(12) . ?
C01Z C040 1.330(11) . ?
O020 C044 1.250(11) . ?
C021 H021 0.9500 . ?
C021 C024 1.356(10) . ?
C021 C02V 1.407(10) . ?
O023 C060 1.306(12) . ?
C024 H024 0.9500 . ?
C024 C04V 1.345(12) . ?
C025 H025 0.9500 . ?
C025 C02B 1.387(12) . ?
C025 C03M 1.352(15) . ?
C026 H026 1.0000 . ?
C026 C050 1.432(14) . ?
C027 C030 1.360(12) . ?
C027 C04Z 1.527(11) . ?
O028 C06R 1.395(13) . ?
O028 C1AA 1.401(15) . ?
C029 C03R 1.478(11) . ?
C02A C03C 1.389(10) . ?
C02A C06X 1.650(12) . ?
C02C C038 1.436(10) . ?
C02C C03H 1.460(11) . ?
C02D C068 1.530(16) . ?
C02E C033 1.469(10) . ?
C02E C03T 1.474(12) . ?
C02E C04P 1.323(13) . ?
C02F C02K 1.380(11) . ?
N02G H02G 0.8800 . ?
N02G C060 1.315(12) . ?
N02G C082 1.439(12) . ?
C02H C02M 1.412(12) . ?
C02H C05H 1.437(12) . ?
C02I C02O 1.365(11) . ?
C02I C03F 1.409(11) . ?
O02J C08I 1.441(15) . ?
O02J C099 1.549(18) . ?
C02K H02K 0.9500 . ?
C02K C03G 1.289(10) . ?
C02L C030 1.475(11) . ?
C02L C03A 1.433(13) . ?
C02L C053 1.422(12) . ?
C02M C06A 1.464(12) . ?
C02N H02N 0.9500 . ?
C02N C036 1.413(12) . ?
C02N C03Y 1.310(13) . ?
C02O C03D 1.550(11) . ?
C02P C02S 1.402(12) . ?
C02P C02V 1.386(12) . ?
C02Q H02Q 1.0000 . ?
C02Q C07B 1.497(13) . ?
C02R H02R 0.9500 . ?
C02R C037 1.347(12) . ?
C02S C04V 1.410(11) . ?
C02S C05K 1.511(11) . ?
C02T C03E 1.402(11) . ?
C02T C04Y 1.417(12) . ?
O02U C04S 1.434(14) . ?
O02U C08L 1.508(12) . ?
C02W C051 1.343(12) . ?
C02W C05B 1.365(11) . ?
C02X H02X 0.9500 . ?
C02X C04H 1.290(12) . ?
O02Y C05V 1.414(13) . ?
O02Y C08U 1.498(14) . ?
C02Z H02Z 0.9500 . ?
C02Z C03P 1.397(12) . ?
C02Z C05N 1.381(13) . ?
C030 C07M 1.455(13) . ?
C032 C03Y 1.436(12) . ?
C032 C04N 1.341(11) . ?
C033 C03R 1.401(11) . ?
C033 C03V 1.429(12) . ?
O034 C077 1.334(14) . ?
O034 C1 1.357(15) . ?
C035 C05A 1.562(13) . ?
C036 C03K 1.428(12) . ?
C036 C05A 1.411(13) . ?
C038 C05I 1.438(11) . ?
C038 C05P 1.411(11) . ?
C039 H039 0.9500 . ?
C039 C03W 1.431(12) . ?
C03A H03C 0.9500 . ?
C03A C03I 1.310(11) . ?
C03B H03E 0.9500 . ?
C03B C04D 1.324(11) . ?
C03C C03Z 1.351(11) . ?
C03D H03D 1.0000 . ?
C03D C03H 1.493(11) . ?
C03D C07U 1.511(11) . ?
C03E C04W 1.426(11) . ?
C03E C06F 1.487(12) . ?
C03F H03F 0.9500 . ?
C03F C05Y 1.317(11) . ?
C03G H03G 0.9500 . ?
C03I H03I 0.9500 . ?
C03J H03A 0.9900 . ?
C03J H03B 0.9900 . ?
C03J C048 1.468(12) . ?
C03K C04N 1.356(12) . ?
C03K C06S 1.373(13) . ?
C03L C06B 1.291(14) . ?
C03L C079 1.432(13) . ?
C03M H03M 0.9500 . ?
C03N H03N 1.0000 . ?
C03N C06G 1.531(13) . ?
C03O H03O 0.9500 . ?
C03O C03Z 1.408(12) . ?
C03P C041 1.406(12) . ?
C03P C05B 1.423(13) . ?
C03Q H03Q 0.9500 . ?
C03Q C05H 1.399(12) . ?
C03R C05O 1.320(13) . ?
C03S C05Z 1.439(14) . ?
C03S C060 1.478(12) . ?
C03S C06O 1.457(12) . ?
C03T C056 1.342(14) . ?
C03T C06M 1.546(11) . ?
C03U C05C 1.428(13) . ?
C03U C061 1.361(15) . ?
C03U C06B 1.472(16) . ?
C03V H03V 0.9500 . ?
C03V C04L 1.357(12) . ?
C03W C05P 1.385(10) . ?
C03X C04O 1.441(16) . ?
C03Y H03Y 0.9500 . ?
C03Z H03Z 0.9500 . ?
C040 C045 1.506(11) . ?
C041 C055 1.427(12) . ?
C041 C05S 1.479(12) . ?
C042 C059 1.448(16) . ?
C043 H043 0.9500 . ?
C043 C069 1.366(11) . ?
C044 C04U 1.505(12) . ?
C045 H045 1.0000 . ?
C045 C04X 1.503(13) . ?
C045 C07B 1.453(14) . ?
C046 C06N 1.350(15) . ?
C046 C07D 1.483(12) . ?
C046 C07J 1.532(13) . ?
C047 C04H 1.469(10) . ?
C047 C07H 1.503(12) . ?
C049 H049 1.0000 . ?
C049 C050 1.494(15) . ?
C04A C04D 1.558(12) . ?
C04A C07H 1.291(10) . ?
O04B C05L 1.375(12) . ?
O04B C083 1.418(14) . ?
C04C H04H 0.9500 . ?
C04C C04T 1.335(13) . ?
C04C C066 1.411(14) . ?
C04D H04I 0.9500 . ?
C04E C05N 1.383(13) . ?
C04E C05S 1.325(13) . ?
C04F C05C 1.446(19) . ?
C04F C077 1.36(2) . ?
C04F C08A 1.604(14) . ?
C04H H04J 0.9500 . ?
C04I C064 1.338(12) . ?
C04I C06Y 1.479(15) . ?
C04J H04C 0.9900 . ?
C04J H04D 0.9900 . ?
C04J C04Q 1.513(19) . ?
O04K C08A 1.216(13) . ?
C04L H04L 0.9500 . ?
C04L C056 1.443(11) . ?
O04M C08C 1.385(13) . ?
O04M C9 1.331(11) . ?
C04N C07J 1.533(13) . ?
C04O H04A 0.9900 . ?
C04O H04B 0.9900 . ?
C04P H04P 0.9500 . ?
C04P C05D 1.369(13) . ?
C04Q H04E 0.9800 . ?
C04Q H04F 0.9800 . ?
C04Q H04G 0.9800 . ?
O04R C057 1.346(11) . ?
C04S C06C 1.246(17) . ?
C04S C084 1.538(13) . ?
C04T H04T 0.9500 . ?
C04T C05J 1.391(13) . ?
C04U C054 1.439(14) . ?
C04U C05L 1.358(15) . ?
C04W C05Y 1.476(11) . ?
C04X C05J 1.448(12) . ?
C04Y H04Y 0.9500 . ?
C04Y C05G 1.399(12) . ?
C04Z H04Z 1.0000 . ?
C04Z C05B 1.508(11) . ?
C04Z C06G 1.508(12) . ?
C050 H05A 0.9900 . ?
C050 H05B 0.9900 . ?
C051 H051 0.9500 . ?
C051 C055 1.384(12) . ?
C052 C06D 1.292(15) . ?
C052 C06H 1.393(12) . ?
C053 C06R 1.363(15) . ?
C053 C06W 1.598(17) . ?
C054 C06L 1.421(12) . ?
C054 C073 1.423(15) . ?
C055 H055 0.9500 . ?
C057 C07E 1.479(12) . ?
C058 C05A 1.334(13) . ?
C058 C063 1.382(13) . ?
C059 H05C 0.9900 . ?
C059 H05D 0.9900 . ?
C05C C05F 1.418(15) . ?
C05D H05J 0.9500 . ?
C05D C05O 1.417(13) . ?
C05E C05X 1.440(12) . ?
C05E C06U 1.443(13) . ?
C05E C07F 1.432(12) . ?
C05F H05K 0.9500 . ?
C05F C079 1.398(17) . ?
C05G H05L 0.9500 . ?
C05H H05H 0.9500 . ?
C05I H05M 0.9500 . ?
C05I C06J 1.395(12) . ?
C05K H05E 0.9900 . ?
C05K H05F 0.9900 . ?
C05L C07N 1.377(12) . ?
C05M H05G 0.9900 . ?
C05M H05I 0.9900 . ?
C05M C06K 1.491(19) . ?
C05N H05N 0.9500 . ?
C05P C07W 1.477(12) . ?
C05Q H05Q 0.9500 . ?
C05Q C065 1.396(13) . ?
C05Q C06U 1.422(13) . ?
C05R C076 1.573(12) . ?
C05S C072 1.516(17) . ?
C05T C062 1.446(14) . ?
C05T C069 1.424(13) . ?
C05U H05O 0.9900 . ?
C05U H05P 0.9900 . ?
C05V C07K 1.543(13) . ?
C05W H05W 1.0000 . ?
C05W C07U 1.523(11) . ?
C05X C06E 1.368(12) . ?
C05X C06T 1.525(14) . ?
C05Y H05Y 0.9500 . ?
C05Z C088 1.321(13) . ?
C061 H061 0.9500 . ?
C061 C07Z 1.375(19) . ?
C062 C066 1.374(14) . ?
C062 C082 1.528(14) . ?
C063 H063 0.9500 . ?
C063 C06S 1.355(14) . ?
C064 C06U 1.437(12) . ?
C064 C06X 1.372(12) . ?
C065 H065 0.9500 . ?
C065 C06E 1.425(14) . ?
C067 H06Q 0.9900 . ?
C067 H06R 0.9900 . ?
C067 C07H 1.500(11) . ?
C068 H06S 0.9900 . ?
C068 H06T 0.9900 . ?
C069 H069 0.9500 . ?
C06A H06A 0.9900 . ?
C06A H06B 0.9900 . ?
C06B C06M 1.548(13) . ?
C06C C085 1.586(16) . ?
C06C C087 1.336(18) . ?
C06D C06L 1.360(14) . ?
C06D C085 1.590(12) . ?
C06F H06F 0.9900 . ?
C06F H06G 0.9900 . ?
C06G H06L 0.9900 . ?
C06G H06N 0.9900 . ?
C06H H06H 0.9500 . ?
C06H C073 1.361(14) . ?
C06I C07C 1.329(15) . ?
C06I C07E 1.515(14) . ?
C06I C087 1.509(13) . ?
C06J H06J 0.9500 . ?
C06K H06C 0.9800 . ?
C06K H06D 0.9800 . ?
C06K H06E 0.9800 . ?
C06L C06Z 1.415(15) . ?
C06M H06M 1.0000 . ?
C06M C07I 1.452(13) . ?
C06N C07Y 1.409(14) . ?
C06O C07D 1.414(12) . ?
C06O C081 1.390(14) . ?
C06P H06U 0.9500 . ?
C06P C07D 1.334(13) . ?
C06P C088 1.440(13) . ?
C06Q H06V 1.0000 . ?
C06Q C086 1.489(15) . ?
C06R C071 1.397(18) . ?
C06S H06W 0.9500 . ?
C06T H06O 0.9900 . ?
C06T H06P 0.9900 . ?
C06V H06I 0.9900 . ?
C06V H06K 0.9900 . ?
C06X H06X 1.0000 . ?
C06X C070 1.511(12) . ?
C06Y H06Y 0.9500 . ?
C06Y C07F 1.218(13) . ?
C06Z H06Z 0.9500 . ?
C06Z C07N 1.459(13) . ?
C070 H07O 0.9900 . ?
C070 H07P 0.9900 . ?
C070 C07X 1.473(13) . ?
C071 H071 0.9500 . ?
C071 C07M 1.178(14) . ?
C073 H073 0.9500 . ?
O074 C08I 1.197(16) . ?
C075 H07A 0.9900 . ?
C075 H07B 0.9900 . ?
C075 C08H 1.488(19) . ?
C076 H07Q 0.9900 . ?
C076 H07R 0.9900 . ?
C077 C07Z 1.390(16) . ?
C079 H079 0.9500 . ?
C07A H07D 1.0000 . ?
C07A C07I 1.499(15) . ?
C07B H07W 0.9900 . ?
C07B H07Y 0.9900 . ?
C07C H07C 0.9500 . ?
C07C C084 1.358(15) . ?
C07E C08C 1.263(14) . ?
C07F H07S 0.9500 . ?
C07I H07E 0.9900 . ?
C07I H07F 0.9900 . ?
C07J H07 1.0000 . ?
C07J C086 1.487(13) . ?
C07K H07T 0.9900 . ?
C07K H07U 0.9900 . ?
O07L C09H 1.216(14) . ?
C07M H07V 0.9500 . ?
C07N H07N 0.9500 . ?
C07O H3AA 0.9800 . ?
C07O H 0.9800 . ?
C07O HA 0.9800 . ?
C07O C07Q 1.476(18) . ?
C07P H07G 0.9800 . ?
C07P H07H 0.9800 . ?
C07P H07I 0.9800 . ?
C07P C08P 1.36(2) . ?
C07Q H8AA 0.9900 . ?
C07Q HB 0.9900 . ?
C07R H0BA 0.9900 . ?
C07R HC 0.9900 . ?
C07R C08I 1.44(2) . ?
C07U H07J 0.9900 . ?
C07U H07K 0.9900 . ?
C07V C080 1.506(16) . ?
C07V C08S 1.307(18) . ?
C07W H07L 0.9900 . ?
C07W H07M 0.9900 . ?
C07X H07X 1.0000 . ?
C07Y H2BA 0.9500 . ?
C07Y C081 1.387(13) . ?
C07Z H07Z 0.9500 . ?
C080 H08T 0.9900 . ?
C080 H08U 0.9900 . ?
C081 H081 0.9500 . ?
C082 H08V 0.9900 . ?
C082 H08W 0.9900 . ?
C083 H08A 0.9900 . ?
C083 H08B 0.9900 . ?
C083 C0BA 1.431(15) . ?
C084 H084 0.9500 . ?
C085 H085 1.0000 . ?
C085 C08G 1.501(14) . ?
C086 H08X 0.9900 . ?
C086 H08Y 0.9900 . ?
C087 C08F 1.336(15) . ?
C088 H088 0.9500 . ?
C08C C08N 1.406(13) . ?
C08E H08I 0.9900 . ?
C08E H08J 0.9900 . ?
C08E C08J 1.518(18) . ?
C08F H08F 0.9500 . ?
C08F C08N 1.399(14) . ?
C08G H08C 0.9900 . ?
C08G H08D 0.9900 . ?
C08G C08L 1.498(15) . ?
C08H H08E 0.9800 . ?
C08H H08G 0.9800 . ?
C08H H08H 0.9800 . ?
C08J H08K 0.9800 . ?
C08J H08M 0.9800 . ?
C08J H08O 0.9800 . ?
O08K C09H 1.428(15) . ?
O08K C09J 1.446(13) . ?
C08L H08L 1.0000 . ?
C08N H08N 0.9500 . ?
C08P H08P 0.9900 . ?
C08P H08Q 0.9900 . ?
C08Q H3BA 0.9900 . ?
C08Q HD 0.9900 . ?
C08S H08Z 0.9500 . ?
C08U H08R 0.9900 . ?
C08U H08S 0.9900 . ?
C08U C2AA 1.364(14) . ?
C08V H08 0.9900 . ?
C08V HE 0.9900 . ?
C08Z C09D 1.515(16) . ?
C08Z C9AA 1.321(18) . ?
C091 H09C 0.9900 . ?
C091 H09D 0.9900 . ?
C091 C09H 1.579(17) . ?
C099 H09E 0.9900 . ?
C099 H09F 0.9900 . ?
C099 C18 1.55(2) . ?
C09D H09A 0.9900 . ?
C09D H09B 0.9900 . ?
C09J H09G 0.9900 . ?
C09J H09H 0.9900 . ?
C09J C19 1.535(16) . ?
C18 H18A 0.9800 . ?
C18 H18B 0.9800 . ?
C18 H18C 0.9800 . ?
C8 H8A 0.9900 . ?
C8 H8B 0.9900 . ?
C8 C6 1.299(16) . ?
C1 H1A 0.9900 . ?
C1 H1B 0.9900 . ?
C1 C7 1.53(2) . ?
C7 O0AA 1.266(14) . ?
C7 O1AA 1.427(15) . ?
O1AA C0AA 1.396(16) . ?
C0AA H0AA 0.9900 . ?
C0AA H0AB 0.9900 . ?
C0AA C3 1.46(2) . ?
C3 H3A 0.9800 . ?
C3 H3B 0.9800 . ?
C3 H3C 0.9800 . ?
C9 H9A 0.9900 . ?
C9 H9B 0.9900 . ?
C9 C20 1.500(13) . ?
C2AA H2AA 0.9800 . ?
C2AA H2AB 0.9800 . ?
C2AA H2AC 0.9800 . ?
C19 H19A 0.9800 . ?
C19 H19B 0.9800 . ?
C19 H19C 0.9800 . ?
C6 O1 1.416(14) . ?
C6 O5AA 1.219(13) . ?
C1AA H1AA 0.9900 . ?
C1AA H1AB 0.9900 . ?
C1AA C3AA 1.563(16) . ?
O1 C5AA 1.417(15) . ?
C5AA H5AA 0.9900 . ?
C5AA H5AB 0.9900 . ?
C5AA C7AA 1.744(19) . ?
C20 O2AA 1.256(15) . ?
C20 O4 1.337(14) . ?
O4 C6AA 1.317(14) . ?
C7AA H7AA 0.9800 . ?
C7AA H7AB 0.9800 . ?
C7AA H7AC 0.9800 . ?
C9AA H9AA 0.9500 . ?
C3AA C4AA 1.332(18) . ?
C4AA H4AA 0.9500 . ?
C0BA C1BA 1.329(19) . ?
C1BA H1BA 0.9500 . ?
C4 H4A 0.9800 . ?
C4 H4B 0.9800 . ?
C4 H4C 0.9800 . ?
C4 C6AA 1.489(18) . ?
C6AA H6AA 0.9900 . ?
C6AA H6AB 0.9900 . ?

loop_
_smtbx_masks_void_nr
_smtbx_masks_void_average_x
_smtbx_masks_void_average_y
_smtbx_masks_void_average_z
_smtbx_masks_void_volume
_smtbx_masks_void_count_electrons
_smtbx_masks_void_content
1 -0.052 0.058 -0.131 953.9 254.9 ?
2 -0.493 0.558 0.131 953.9 254.7 ?
3 0.167 0.689 0.513 9.7 0.0 ?
4 0.263 0.767 0.445 27.3 6.3 ?
5 0.737 0.267 0.555 27.3 6.5 ?
6 0.833 0.189 0.487 9.7 0.0 ?
